data_4329153
loop_
_publ_author_name
'Alexandre Gehin'
'Sylvie Ferlay'
'Jack M. Harrowfield'
'D. Fenske'
'Nathalie Kyritsakas'
'Mir Wais Hosseini'

_publ_section_title
;
 Giant Core-Shell Nanospherical Clusters Composed of 32 Co or 32 Ni Atoms
 Held by 6p-tert-Butylthiacalix[4]arene Units
;
_journal_name_full 'Inorganic Chemistry'
_journal_page_first 5481
_journal_page_last 5486
_journal_paper_doi 10.1021/ic300550v
_journal_volume 51
_journal_year 2012
_chemical_formula_moiety 6(C40H44O4S4),Co32,6(CH3OH),16O,8(OH),3(C3H7NO),3(C2H6OS)
_chemical_formula_sum 'C261 H335 Co32 N3 O60 S27'
_chemical_formula_weight 7225.70
_chemical_name_systematic
;
 ?
;
_space_group_IT_number 14
_symmetry_cell_setting monoclinic
_symmetry_space_group_name_Hall '-P 2yn'
_symmetry_space_group_name_H-M 'P 1 21/n 1'
_atom_sites_solution_hydrogens geom
_atom_sites_solution_primary direct
_atom_sites_solution_secondary difmap
_audit_creation_method SHELXL-97
_cell_angle_alpha 90.00
_cell_angle_beta 94.2370(10)
_cell_angle_gamma 90.00
_cell_formula_units_Z 2
_cell_length_a 24.7390(7)
_cell_length_b 26.8037(7)
_cell_length_c 32.6310(9)
_cell_measurement_reflns_used 9775
_cell_measurement_temperature 173(2)
_cell_measurement_theta_max 27.43
_cell_measurement_theta_min 2.51
_cell_volume 21578.4(10)
_computing_cell_refinement 'Bruker SMART'
_computing_data_collection 'Bruker SMART'
_computing_data_reduction 'Bruker SAINT'
_computing_molecular_graphics 'Bruker SHELXTL'
_computing_publication_material 'Bruker SHELXTL'
_computing_structure_refinement 'SHELXL-97 (Sheldrick, 1997)'
_computing_structure_solution 'SHELXS-97 (Sheldrick, 1990)'
_diffrn_ambient_temperature 173(2)
_diffrn_measured_fraction_theta_full 0.982
_diffrn_measured_fraction_theta_max 0.982
_diffrn_measurement_device_type 'CCD area detector'
_diffrn_measurement_method 'phi and omega scans'
_diffrn_radiation_monochromator graphite
_diffrn_radiation_source 'fine-focus sealed tube'
_diffrn_radiation_type MoK\a
_diffrn_radiation_wavelength 0.71073
_diffrn_reflns_av_R_equivalents 0.0463
_diffrn_reflns_av_sigmaI/netI 0.0712
_diffrn_reflns_limit_h_max 31
_diffrn_reflns_limit_h_min -32
_diffrn_reflns_limit_k_max 34
_diffrn_reflns_limit_k_min 0
_diffrn_reflns_limit_l_max 42
_diffrn_reflns_limit_l_min 0
_diffrn_reflns_number 149389
_diffrn_reflns_theta_full 27.54
_diffrn_reflns_theta_max 27.54
_diffrn_reflns_theta_min 1.63
_exptl_absorpt_coefficient_mu 1.371
_exptl_absorpt_correction_T_max 0.8982
_exptl_absorpt_correction_T_min 0.8528
_exptl_absorpt_correction_type multi-scan
_exptl_absorpt_process_details sadabs
_exptl_crystal_colour purple
_exptl_crystal_density_diffrn 1.112
_exptl_crystal_density_meas ?
_exptl_crystal_description prism
_exptl_crystal_F_000 7396
_exptl_crystal_size_max 0.12
_exptl_crystal_size_mid 0.10
_exptl_crystal_size_min 0.08
_platon_squeeze_details
;
;
_refine_diff_density_max 2.867
_refine_diff_density_min -1.793
_refine_diff_density_rms 0.178
_refine_ls_extinction_method none
_refine_ls_goodness_of_fit_ref 1.052
_refine_ls_hydrogen_treatment constr
_refine_ls_matrix_type full
_refine_ls_number_parameters 1833
_refine_ls_number_reflns 48887
_refine_ls_number_restraints 108
_refine_ls_restrained_S_all 1.061
_refine_ls_R_factor_all 0.1398
_refine_ls_R_factor_gt 0.0909
_refine_ls_shift/su_max 0.020
_refine_ls_shift/su_mean 0.009
_refine_ls_structure_factor_coef Fsqd
_refine_ls_weighting_details 'calc w=1/[\s^2^(Fo^2^)+(0.1897P)^2^+0.4490P] where P=(Fo^2^+2Fc^2^)/3'
_refine_ls_weighting_scheme calc
_refine_ls_wR_factor_gt 0.2687
_refine_ls_wR_factor_ref 0.3016
_reflns_number_gt 27606
_reflns_number_total 48887
_reflns_threshold_expression >2sigma(I)
_cod_data_source_file ic300550v_si_004.cif
_cod_data_source_block e1794a
_cod_depositor_comments
;
The following automatic conversions were performed:

'_exptl_crystal_density_meas' value 'none' was changed to '?' - the
value is perceived as not measured.

Automatic conversion script
Id: cif_fix_values 3008 2015-01-20 13:52:24Z robertas 
;
_cod_database_code 4329153

loop_
_symmetry_equiv_pos_as_xyz
'x, y, z'
'-x+1/2, y+1/2, -z+1/2'
'-x, -y, -z'
'x-1/2, -y-1/2, z-1/2'

loop_
_atom_site_label
_atom_site_type_symbol
_atom_site_fract_x
_atom_site_fract_y
_atom_site_fract_z
_atom_site_U_iso_or_equiv
_atom_site_adp_type
_atom_site_occupancy
_atom_site_symmetry_multiplicity
_atom_site_calc_flag
_atom_site_refinement_flags
_atom_site_disorder_assembly
_atom_site_disorder_group
Co1 Co 0.33683(4) 0.60072(3) 0.42634(2) 0.0347(2) Uani 1 1 d . . .
Co2 Co 0.40497(4) 0.54132(3) 0.35252(2) 0.0361(2) Uani 1 1 d . . .
Co3 Co 0.39818(4) 0.67105(3) 0.48864(2) 0.0348(2) Uani 1 1 d . . .
Co4 Co 0.36149(4) 0.42520(3) 0.38637(2) 0.0345(2) Uani 1 1 d . . .
Co5 Co 0.44239(4) 0.34123(3) 0.41161(2) 0.0347(2) Uani 1 1 d . . .
Co6 Co 0.28983(4) 0.48684(3) 0.46244(2) 0.0361(2) Uani 1 1 d . . .
Co7 Co 0.46194(4) 0.30913(3) 0.51483(2) 0.0344(2) Uani 1 1 d . . .
Co8 Co 0.30872(4) 0.45572(3) 0.55387(3) 0.0393(2) Uani 1 1 d . . .
Co9 Co 0.52837(4) 0.55803(3) 0.34892(2) 0.0372(2) Uani 1 1 d . . .
Co10 Co 0.39999(4) 0.36203(3) 0.58087(3) 0.0366(2) Uani 1 1 d . . .
Co11 Co 0.57974(4) 0.36139(3) 0.40683(3) 0.0378(2) Uani 1 1 d . . .
Co12 Co 0.62290(4) 0.46281(3) 0.37754(3) 0.0386(2) Uani 1 1 d . . .
Co13 Co 0.52950(4) 0.39749(4) 0.57132(3) 0.0453(2) Uani 1 1 d . . .
Co14 Co 0.49103(4) 0.45262(4) 0.39152(3) 0.0441(2) Uani 1 1 d . . .
Co15 Co 0.37002(4) 0.55810(4) 0.52225(3) 0.0481(3) Uani 1 1 d . . .
Co16 Co 0.39095(4) 0.40836(4) 0.48688(3) 0.0449(2) Uani 1 1 d . . .
S1 S 0.19136(7) 0.47619(7) 0.45296(5) 0.0446(4) Uani 1 1 d . . .
C1 C 0.1940(3) 0.4342(3) 0.4107(2) 0.0448(16) Uani 1 1 d . . .
C2 C 0.2428(3) 0.4252(2) 0.39430(19) 0.0414(15) Uani 1 1 d . . .
O1 O 0.28952(17) 0.44675(16) 0.40853(12) 0.0368(10) Uani 1 1 d . . .
C3 C 0.2420(3) 0.3913(3) 0.3601(2) 0.0425(16) Uani 1 1 d . . .
C4 C 0.1938(3) 0.3683(3) 0.3462(2) 0.055(2) Uani 1 1 d . . .
H4 H 0.1941 0.3463 0.3234 0.066 Uiso 1 1 calc R . .
C5 C 0.1464(3) 0.3755(3) 0.3635(3) 0.063(2) Uani 1 1 d . A .
C6 C 0.1475(3) 0.4104(3) 0.3949(3) 0.060(2) Uani 1 1 d . . .
H6 H 0.1142 0.4185 0.4062 0.073 Uiso 1 1 calc R . .
C7 C 0.0942(4) 0.3498(4) 0.3486(3) 0.083(3) Uani 1 1 d D . .
C8 C 0.1024(7) 0.3153(8) 0.3095(6) 0.137(5) Uani 0.674(12) 1 d PD A 1
H8A H 0.0672 0.3020 0.2988 0.205 Uiso 0.674(12) 1 calc PR A 1
H8B H 0.1268 0.2877 0.3176 0.205 Uiso 0.674(12) 1 calc PR A 1
H8C H 0.1181 0.3352 0.2882 0.205 Uiso 0.674(12) 1 calc PR A 1
C9 C 0.0788(8) 0.3126(7) 0.3826(5) 0.137(5) Uani 0.674(12) 1 d PD A 1
H9A H 0.0654 0.3313 0.4056 0.205 Uiso 0.674(12) 1 calc PR A 1
H9B H 0.1108 0.2933 0.3923 0.205 Uiso 0.674(12) 1 calc PR A 1
H9C H 0.0504 0.2900 0.3712 0.205 Uiso 0.674(12) 1 calc PR A 1
C10 C 0.0500(7) 0.3870(6) 0.3365(7) 0.137(5) Uani 0.674(12) 1 d PD A 1
H10P H 0.0529 0.3973 0.3079 0.205 Uiso 0.674(12) 1 calc PR A 1
H10Q H 0.0539 0.4163 0.3545 0.205 Uiso 0.674(12) 1 calc PR A 1
H10R H 0.0145 0.3716 0.3392 0.205 Uiso 0.674(12) 1 calc PR A 1
C8A C 0.1021(14) 0.2928(7) 0.3578(13) 0.137(5) Uani 0.326(12) 1 d PD A 2
H8A1 H 0.0687 0.2790 0.3676 0.205 Uiso 0.326(12) 1 calc PR A 2
H8A2 H 0.1320 0.2882 0.3788 0.205 Uiso 0.326(12) 1 calc PR A 2
H8A3 H 0.1105 0.2755 0.3325 0.205 Uiso 0.326(12) 1 calc PR A 2
C9A C 0.0452(10) 0.3681(14) 0.3707(11) 0.137(5) Uani 0.326(12) 1 d PD A 2
H9A1 H 0.0162 0.3431 0.3679 0.205 Uiso 0.326(12) 1 calc PR A 2
H9A2 H 0.0321 0.3997 0.3584 0.205 Uiso 0.326(12) 1 calc PR A 2
H9A3 H 0.0560 0.3733 0.3999 0.205 Uiso 0.326(12) 1 calc PR A 2
C11A C 0.0854(15) 0.3587(15) 0.3017(6) 0.137(5) Uani 0.326(12) 1 d PD A 2
H11J H 0.0668 0.3906 0.2965 0.205 Uiso 0.326(12) 1 calc PR A 2
H11K H 0.0633 0.3316 0.2891 0.205 Uiso 0.326(12) 1 calc PR A 2
H11L H 0.1206 0.3594 0.2897 0.205 Uiso 0.326(12) 1 calc PR A 2
S2 S 0.30270(7) 0.37951(6) 0.33594(5) 0.0396(4) Uani 1 1 d . . .
C11 C 0.3028(3) 0.4270(2) 0.29807(18) 0.0418(16) Uani 1 1 d . . .
C12 C 0.3323(3) 0.4719(2) 0.30537(18) 0.0370(14) Uani 1 1 d . . .
O2 O 0.35940(18) 0.47930(16) 0.34243(12) 0.0379(10) Uani 1 1 d . . .
C13 C 0.3315(3) 0.5069(2) 0.2743(2) 0.0449(17) Uani 1 1 d . . .
C14 C 0.3019(4) 0.4980(3) 0.2372(2) 0.066(3) Uani 1 1 d . . .
H14 H 0.3025 0.5225 0.2162 0.079 Uiso 1 1 calc R . .
C15 C 0.2711(4) 0.4548(3) 0.2295(2) 0.069(3) Uani 1 1 d . . .
C16 C 0.2723(4) 0.4199(3) 0.2607(2) 0.057(2) Uani 1 1 d . . .
H16 H 0.2517 0.3902 0.2567 0.068 Uiso 1 1 calc R . .
C17 C 0.2327(6) 0.4481(4) 0.1900(3) 0.093(4) Uani 1 1 d . . .
C18 C 0.1876(7) 0.4862(9) 0.1905(5) 0.156(7) Uani 1 1 d . . .
H18A H 0.1978 0.5122 0.2106 0.234 Uiso 1 1 calc R . .
H18B H 0.1543 0.4697 0.1981 0.234 Uiso 1 1 calc R . .
H18C H 0.1813 0.5011 0.1632 0.234 Uiso 1 1 calc R . .
C19 C 0.2116(9) 0.3979(6) 0.1860(4) 0.156(7) Uani 1 1 d . . .
H19A H 0.1950 0.3930 0.1580 0.234 Uiso 1 1 calc R . .
H19B H 0.1842 0.3928 0.2058 0.234 Uiso 1 1 calc R . .
H19C H 0.2411 0.3739 0.1913 0.234 Uiso 1 1 calc R . .
C20 C 0.2597(7) 0.4626(7) 0.1555(3) 0.156(7) Uani 1 1 d . . .
H20A H 0.2932 0.4433 0.1545 0.233 Uiso 1 1 calc R . .
H20B H 0.2684 0.4982 0.1574 0.233 Uiso 1 1 calc R . .
H20C H 0.2362 0.4564 0.1305 0.233 Uiso 1 1 calc R . .
S3 S 0.37181(8) 0.56172(7) 0.28084(5) 0.0433(4) Uani 1 1 d . . .
C21 C 0.3245(3) 0.6080(2) 0.29549(19) 0.0418(16) Uani 1 1 d . . .
C22 C 0.3155(3) 0.6129(2) 0.33642(18) 0.0385(15) Uani 1 1 d . . .
O3 O 0.34162(19) 0.58546(16) 0.36568(12) 0.0375(10) Uani 1 1 d . . .
C23 C 0.2788(3) 0.6501(3) 0.34685(19) 0.0420(16) Uani 1 1 d . . .
C24 C 0.2535(3) 0.6809(3) 0.3168(2) 0.0508(18) Uani 1 1 d . . .
H24 H 0.2287 0.7055 0.3247 0.061 Uiso 1 1 calc R . .
C25 C 0.2636(3) 0.6764(3) 0.2750(2) 0.054(2) Uani 1 1 d . . .
C26 C 0.3000(3) 0.6395(3) 0.26511(19) 0.0459(18) Uani 1 1 d . . .
H26 H 0.3084 0.6355 0.2374 0.055 Uiso 1 1 calc R . .
C27 C 0.2376(4) 0.7128(3) 0.2439(2) 0.068(3) Uani 1 1 d D . .
C28 C 0.1756(4) 0.7041(5) 0.2408(4) 0.146(7) Uani 1 1 d D . .
H28A H 0.1622 0.7063 0.2683 0.219 Uiso 1 1 calc R . .
H28B H 0.1676 0.6710 0.2292 0.219 Uiso 1 1 calc R . .
H28C H 0.1578 0.7296 0.2230 0.219 Uiso 1 1 calc R . .
C29 C 0.2510(5) 0.7659(3) 0.2563(4) 0.126(5) Uani 1 1 d D . .
H29A H 0.2370 0.7729 0.2830 0.189 Uiso 1 1 calc R . .
H29B H 0.2344 0.7888 0.2356 0.189 Uiso 1 1 calc R . .
H29C H 0.2905 0.7704 0.2583 0.189 Uiso 1 1 calc R . .
C30 C 0.2574(6) 0.7050(5) 0.2004(3) 0.133(6) Uani 1 1 d D . .
H30A H 0.2466 0.7336 0.1830 0.199 Uiso 1 1 calc R . .
H30B H 0.2411 0.6745 0.1883 0.199 Uiso 1 1 calc R . .
H30C H 0.2969 0.7018 0.2023 0.199 Uiso 1 1 calc R . .
S4 S 0.26463(7) 0.65778(6) 0.39932(5) 0.0426(4) Uani 1 1 d . . .
C31 C 0.2110(3) 0.6147(3) 0.4059(2) 0.0481(18) Uani 1 1 d . . .
C32 C 0.2234(3) 0.5671(2) 0.42340(19) 0.0433(16) Uani 1 1 d . . .
O4 O 0.27434(17) 0.55293(16) 0.43334(13) 0.0371(10) Uani 1 1 d . . .
C33 C 0.1788(3) 0.5357(3) 0.4296(2) 0.0451(16) Uani 1 1 d . . .
C34 C 0.1261(3) 0.5508(3) 0.4192(3) 0.060(2) Uani 1 1 d . . .
H34 H 0.0970 0.5288 0.4239 0.072 Uiso 1 1 calc R . .
C35 C 0.1148(4) 0.5970(4) 0.4023(3) 0.078(3) Uani 1 1 d . . .
C36 C 0.1577(3) 0.6287(3) 0.3956(3) 0.064(2) Uani 1 1 d . . .
H36 H 0.1504 0.6606 0.3838 0.076 Uiso 1 1 calc R . .
C37 C 0.0554(4) 0.6159(4) 0.3945(4) 0.116(5) Uani 1 1 d D . .
C38 C 0.0502(5) 0.6414(9) 0.3539(4) 0.116(5) Uani 1 1 d D . .
H38A H 0.0516 0.6166 0.3319 0.174 Uiso 1 1 calc R . .
H38B H 0.0800 0.6653 0.3522 0.174 Uiso 1 1 calc R . .
H38C H 0.0155 0.6592 0.3507 0.174 Uiso 1 1 calc R . .
C39 C 0.0470(7) 0.6557(7) 0.4287(6) 0.116(5) Uani 1 1 d D . .
H39A H 0.0775 0.6791 0.4304 0.174 Uiso 1 1 calc R . .
H39B H 0.0451 0.6389 0.4552 0.174 Uiso 1 1 calc R . .
H39C H 0.0132 0.6739 0.4219 0.174 Uiso 1 1 calc R . .
C40 C 0.0150(5) 0.5731(6) 0.3996(7) 0.116(5) Uani 1 1 d D . .
H40A H 0.0246 0.5556 0.4254 0.174 Uiso 1 1 calc R . .
H40B H 0.0164 0.5497 0.3766 0.174 Uiso 1 1 calc R . .
H40C H -0.0217 0.5867 0.3999 0.174 Uiso 1 1 calc R . .
S5 S 0.43734(7) 0.22285(6) 0.53045(5) 0.0394(4) Uani 1 1 d . . .
C41 C 0.4104(3) 0.2094(2) 0.4789(2) 0.0409(15) Uani 1 1 d . . .
C42 C 0.4173(3) 0.2440(2) 0.44810(17) 0.0350(14) Uani 1 1 d . . .
O5 O 0.44410(18) 0.28713(15) 0.45509(12) 0.0346(10) Uani 1 1 d . . .
C43 C 0.3957(3) 0.2320(2) 0.40835(18) 0.0354(14) Uani 1 1 d . . .
C44 C 0.3664(3) 0.1875(3) 0.4012(2) 0.0462(17) Uani 1 1 d . . .
H44 H 0.3527 0.1796 0.3740 0.055 Uiso 1 1 calc R . .
C45 C 0.3570(3) 0.1548(3) 0.4326(2) 0.055(2) Uani 1 1 d . . .
C46 C 0.3807(3) 0.1663(2) 0.4721(2) 0.0453(16) Uani 1 1 d . . .
H46 H 0.3760 0.1441 0.4943 0.054 Uiso 1 1 calc R . .
C47 C 0.3238(5) 0.1073(3) 0.4241(3) 0.081(3) Uani 1 1 d . . .
C48 C 0.2684(6) 0.1210(5) 0.4075(7) 0.144(7) Uani 1 1 d . . .
H48A H 0.2558 0.0969 0.3863 0.217 Uiso 1 1 calc R . .
H48B H 0.2690 0.1545 0.3954 0.217 Uiso 1 1 calc R . .
H48C H 0.2439 0.1207 0.4297 0.217 Uiso 1 1 calc R . .
C49 C 0.3528(8) 0.0746(5) 0.3953(5) 0.144(7) Uani 1 1 d . . .
H49A H 0.3888 0.0662 0.4078 0.217 Uiso 1 1 calc R . .
H49B H 0.3564 0.0924 0.3694 0.217 Uiso 1 1 calc R . .
H49C H 0.3319 0.0439 0.3898 0.217 Uiso 1 1 calc R . .
C50 C 0.3204(7) 0.0744(4) 0.4603(4) 0.144(7) Uani 1 1 d . . .
H50A H 0.2963 0.0895 0.4793 0.217 Uiso 1 1 calc R . .
H50B H 0.3566 0.0702 0.4742 0.217 Uiso 1 1 calc R . .
H50C H 0.3061 0.0418 0.4513 0.217 Uiso 1 1 calc R . .
S6 S 0.40499(7) 0.27295(6) 0.36680(5) 0.0377(4) Uani 1 1 d . . .
C51 C 0.4696(3) 0.2548(2) 0.35060(19) 0.0396(15) Uani 1 1 d . . .
C52 C 0.5155(3) 0.2825(2) 0.36301(18) 0.0372(14) Uani 1 1 d . . .
O6 O 0.51295(17) 0.32075(16) 0.38902(13) 0.0368(10) Uani 1 1 d . . .
C53 C 0.5638(3) 0.2684(3) 0.34709(19) 0.0411(15) Uani 1 1 d . . .
C54 C 0.5672(3) 0.2279(3) 0.3222(2) 0.0548(19) Uani 1 1 d . . .
H54 H 0.6011 0.2197 0.3120 0.066 Uiso 1 1 calc R . .
C55 C 0.5213(4) 0.1976(3) 0.3111(2) 0.058(2) Uani 1 1 d . . .
C56 C 0.4731(3) 0.2132(3) 0.3246(2) 0.0497(18) Uani 1 1 d . . .
H56 H 0.4410 0.1954 0.3163 0.060 Uiso 1 1 calc R . .
C57 C 0.5269(4) 0.1527(4) 0.2821(3) 0.073(3) Uani 1 1 d . . .
C58 C 0.5509(5) 0.1669(5) 0.2429(3) 0.102(4) Uani 1 1 d . . .
H58A H 0.5570 0.1368 0.2268 0.153 Uiso 1 1 calc R . .
H58B H 0.5855 0.1841 0.2493 0.153 Uiso 1 1 calc R . .
H58C H 0.5259 0.1892 0.2270 0.153 Uiso 1 1 calc R . .
C59 C 0.5681(6) 0.1162(5) 0.3019(4) 0.135(6) Uani 1 1 d . . .
H59A H 0.5556 0.1043 0.3280 0.203 Uiso 1 1 calc R . .
H59B H 0.6031 0.1331 0.3071 0.203 Uiso 1 1 calc R . .
H59C H 0.5722 0.0878 0.2835 0.203 Uiso 1 1 calc R . .
C60 C 0.4756(5) 0.1280(5) 0.2719(4) 0.129(6) Uani 1 1 d . . .
H60A H 0.4484 0.1528 0.2624 0.194 Uiso 1 1 calc R . .
H60B H 0.4639 0.1110 0.2962 0.194 Uiso 1 1 calc R . .
H60C H 0.4799 0.1035 0.2500 0.194 Uiso 1 1 calc R . .
S7 S 0.62411(7) 0.30405(7) 0.36049(5) 0.0439(4) Uani 1 1 d . . .
C61 C 0.3435(3) 0.7333(3) 0.5997(2) 0.0469(17) Uani 1 1 d . . .
C62 C 0.3556(3) 0.7236(3) 0.55853(19) 0.0416(16) Uani 1 1 d . . .
O7 O 0.39102(18) 0.68817(16) 0.54889(12) 0.0374(10) Uani 1 1 d . . .
C63 C 0.3296(3) 0.7547(3) 0.5289(2) 0.0470(17) Uani 1 1 d . . .
C64 C 0.2923(3) 0.7904(3) 0.5387(2) 0.061(2) Uani 1 1 d . . .
H64 H 0.2755 0.8107 0.5175 0.073 Uiso 1 1 calc R . .
C65 C 0.2791(4) 0.7970(4) 0.5783(3) 0.076(3) Uani 1 1 d . . .
C66 C 0.3072(4) 0.7687(3) 0.6081(2) 0.064(2) Uani 1 1 d . . .
H66 H 0.3007 0.7746 0.6360 0.077 Uiso 1 1 calc R . .
C67 C 0.2373(5) 0.8385(5) 0.5899(4) 0.124(6) Uani 1 1 d D . .
C68 C 0.2045(11) 0.8560(10) 0.5517(4) 0.124(5) Uani 1 1 d D . .
H68A H 0.1666 0.8603 0.5579 0.186 Uiso 1 1 calc R . .
H68B H 0.2067 0.8311 0.5299 0.186 Uiso 1 1 calc R . .
H68C H 0.2189 0.8879 0.5427 0.186 Uiso 1 1 calc R . .
C69 C 0.2734(9) 0.8813(7) 0.6089(11) 0.124(5) Uani 1 1 d D . .
H69A H 0.2508 0.9049 0.6229 0.186 Uiso 1 1 calc R . .
H69B H 0.2911 0.8986 0.5871 0.186 Uiso 1 1 calc R . .
H69C H 0.3010 0.8673 0.6287 0.186 Uiso 1 1 calc R . .
C70 C 0.2056(8) 0.8188(8) 0.6234(6) 0.124(5) Uani 1 1 d D . .
H70A H 0.1669 0.8244 0.6163 0.186 Uiso 1 1 calc R . .
H70B H 0.2166 0.8361 0.6491 0.186 Uiso 1 1 calc R . .
H70C H 0.2124 0.7829 0.6267 0.186 Uiso 1 1 calc R . .
S8 S 0.34322(7) 0.74609(6) 0.47614(5) 0.0417(4) Uani 1 1 d . . .
C71 C 0.3992(3) 0.7864(2) 0.47095(19) 0.0395(15) Uani 1 1 d . . .
C72 C 0.4527(3) 0.7665(3) 0.47535(18) 0.0389(15) Uani 1 1 d . . .
O8 O 0.46156(18) 0.71772(15) 0.48345(12) 0.0343(9) Uani 1 1 d . . .
C73 C 0.4952(3) 0.8001(2) 0.46861(18) 0.0404(15) Uani 1 1 d . . .
C74 C 0.4854(4) 0.8506(3) 0.4605(2) 0.055(2) Uani 1 1 d . . .
H74 H 0.5149 0.8724 0.4567 0.066 Uiso 1 1 calc R . .
C75 C 0.4322(3) 0.8695(3) 0.4580(2) 0.055(2) Uani 1 1 d . B .
C76 C 0.3914(3) 0.8370(3) 0.4628(2) 0.0494(18) Uani 1 1 d . . .
H76 H 0.3553 0.8494 0.4605 0.059 Uiso 1 1 calc R . .
C77 C 0.4214(4) 0.9241(3) 0.4483(3) 0.081(3) Uani 1 1 d D . .
C78 C 0.3902(12) 0.9282(9) 0.4079(6) 0.125(5) Uani 0.447(11) 1 d PD B 1
H78A H 0.3802 0.9632 0.4027 0.187 Uiso 0.447(11) 1 calc PR B 1
H78B H 0.3573 0.9079 0.4079 0.187 Uiso 0.447(11) 1 calc PR B 1
H78C H 0.4124 0.9163 0.3862 0.187 Uiso 0.447(11) 1 calc PR B 1
C79 C 0.4753(8) 0.9547(10) 0.4514(9) 0.125(5) Uani 0.447(11) 1 d PD B 1
H79A H 0.4672 0.9900 0.4557 0.187 Uiso 0.447(11) 1 calc PR B 1
H79B H 0.4935 0.9509 0.4259 0.187 Uiso 0.447(11) 1 calc PR B 1
H79C H 0.4991 0.9424 0.4746 0.187 Uiso 0.447(11) 1 calc PR B 1
C80 C 0.3912(11) 0.9418(9) 0.4860(6) 0.125(5) Uani 0.447(11) 1 d PD B 1
H80A H 0.4164 0.9421 0.5105 0.187 Uiso 0.447(11) 1 calc PR B 1
H80B H 0.3611 0.9191 0.4902 0.187 Uiso 0.447(11) 1 calc PR B 1
H80C H 0.3770 0.9756 0.4808 0.187 Uiso 0.447(11) 1 calc PR B 1
C78A C 0.3590(6) 0.9367(7) 0.4437(7) 0.125(5) Uani 0.553(11) 1 d PD B 2
H78D H 0.3412 0.9224 0.4668 0.187 Uiso 0.553(11) 1 calc PR B 2
H78E H 0.3428 0.9226 0.4179 0.187 Uiso 0.553(11) 1 calc PR B 2
H78F H 0.3541 0.9730 0.4434 0.187 Uiso 0.553(11) 1 calc PR B 2
C79A C 0.4374(10) 0.9289(7) 0.4015(5) 0.125(5) Uani 0.553(11) 1 d PD B 2
H79D H 0.4284 0.9625 0.3912 0.187 Uiso 0.553(11) 1 calc PR B 2
H79E H 0.4172 0.9042 0.3844 0.187 Uiso 0.553(11) 1 calc PR B 2
H79F H 0.4764 0.9231 0.4004 0.187 Uiso 0.553(11) 1 calc PR B 2
C80A C 0.4518(10) 0.9592(7) 0.4760(6) 0.125(5) Uani 0.553(11) 1 d PD B 2
H80D H 0.4886 0.9465 0.4823 0.187 Uiso 0.553(11) 1 calc PR B 2
H80E H 0.4335 0.9626 0.5015 0.187 Uiso 0.553(11) 1 calc PR B 2
H80F H 0.4535 0.9918 0.4626 0.187 Uiso 0.553(11) 1 calc PR B 2
S9 S 0.63873(8) 0.71163(7) 0.38707(5) 0.0447(4) Uani 1 1 d . . .
C81 C 0.6128(3) 0.6959(3) 0.3363(2) 0.0479(17) Uani 1 1 d . . .
C82 C 0.5850(3) 0.6504(2) 0.3294(2) 0.0412(15) Uani 1 1 d . . .
O9 O 0.57825(19) 0.61794(17) 0.35986(13) 0.0423(11) Uani 1 1 d . . .
C83 C 0.5646(3) 0.6406(3) 0.2890(2) 0.0446(16) Uani 1 1 d . . .
C84 C 0.5693(3) 0.6750(3) 0.2575(2) 0.0547(19) Uani 1 1 d . . .
H84 H 0.5549 0.6669 0.2306 0.066 Uiso 1 1 calc RD . .
C85 C 0.5944(4) 0.7209(3) 0.2646(3) 0.063(2) Uani 1 1 d . C .
C86 C 0.6174(4) 0.7304(3) 0.3045(2) 0.059(2) Uani 1 1 d D . .
H86 H 0.6363 0.7608 0.3099 0.070 Uiso 1 1 calc RD . .
C87 C 0.5978(5) 0.7579(4) 0.2302(3) 0.094(4) Uani 1 1 d D . .
C88 C 0.6314(11) 0.8040(7) 0.2463(6) 0.136(5) Uani 0.540(10) 1 d PD C 1
H88A H 0.6259 0.8316 0.2267 0.204 Uiso 0.540(10) 1 calc PR C 1
H88B H 0.6699 0.7952 0.2493 0.204 Uiso 0.540(10) 1 calc PR C 1
H88C H 0.6194 0.8142 0.2730 0.204 Uiso 0.540(10) 1 calc PRD C 1
C89 C 0.5417(7) 0.7721(10) 0.2137(8) 0.136(5) Uani 0.540(10) 1 d PD C 1
H89A H 0.5169 0.7695 0.2357 0.204 Uiso 0.540(10) 1 calc PR C 1
H89B H 0.5298 0.7495 0.1912 0.204 Uiso 0.540(10) 1 calc PR C 1
H89C H 0.5419 0.8064 0.2035 0.204 Uiso 0.540(10) 1 calc PR C 1
C90 C 0.6293(11) 0.7322(8) 0.1961(6) 0.136(5) Uani 0.540(10) 1 d PD C 1
H90A H 0.6679 0.7303 0.2052 0.204 Uiso 0.540(10) 1 calc PR C 1
H90B H 0.6247 0.7518 0.1707 0.204 Uiso 0.540(10) 1 calc PR C 1
H90C H 0.6150 0.6985 0.1910 0.204 Uiso 0.540(10) 1 calc PR C 1
C88A C 0.5647(12) 0.8073(8) 0.2407(8) 0.136(5) Uani 0.460(10) 1 d PD C 2
H88D H 0.5609 0.8288 0.2164 0.204 Uiso 0.460(10) 1 calc PR C 2
H88E H 0.5843 0.8252 0.2633 0.204 Uiso 0.460(10) 1 calc PR C 2
H88F H 0.5287 0.7979 0.2488 0.204 Uiso 0.460(10) 1 calc PR C 2
C89A C 0.6560(7) 0.7759(11) 0.2230(9) 0.136(5) Uani 0.460(10) 1 d PD C 2
H89D H 0.6736 0.7882 0.2489 0.204 Uiso 0.460(10) 1 calc PR C 2
H89E H 0.6541 0.8028 0.2026 0.204 Uiso 0.460(10) 1 calc PR C 2
H89F H 0.6769 0.7480 0.2129 0.204 Uiso 0.460(10) 1 calc PR C 2
C90A C 0.5693(12) 0.7405(9) 0.1887(6) 0.136(5) Uani 0.460(10) 1 d PD C 2
H90D H 0.5303 0.7467 0.1887 0.204 Uiso 0.460(10) 1 calc PR C 2
H90E H 0.5757 0.7047 0.1851 0.204 Uiso 0.460(10) 1 calc PRD C 2
H90F H 0.5840 0.7590 0.1662 0.204 Uiso 0.460(10) 1 calc PR C 2
S10 S 0.52886(8) 0.58419(7) 0.27741(5) 0.0468(4) Uani 1 1 d . . .
C91 C 0.5807(3) 0.5421(3) 0.26588(19) 0.0429(16) Uani 1 1 d . . .
C92 C 0.6046(3) 0.5111(3) 0.2957(2) 0.0433(16) Uani 1 1 d . . .
O10 O 0.5904(2) 0.51267(17) 0.33529(13) 0.0435(11) Uani 1 1 d . . .
C93 C 0.6443(3) 0.4776(3) 0.2849(2) 0.0489(17) Uani 1 1 d . . .
C94 C 0.6594(4) 0.4756(4) 0.2431(3) 0.076(3) Uani 1 1 d . . .
H94 H 0.6857 0.4522 0.2356 0.091 Uiso 1 1 calc R . .
C95 C 0.6359(5) 0.5073(4) 0.2140(3) 0.088(3) Uani 1 1 d . D .
C96 C 0.5982(4) 0.5393(4) 0.2249(2) 0.065(2) Uani 1 1 d . . .
H96 H 0.5821 0.5613 0.2046 0.078 Uiso 1 1 calc R . .
C97 C 0.6572(3) 0.5037(3) 0.1706(2) 0.064 Uani 1 1 d D . .
C98 C 0.6238(11) 0.5353(9) 0.1388(7) 0.064 Uani 0.598(13) 1 d PD D 1
H98A H 0.5865 0.5229 0.1359 0.096 Uiso 0.598(13) 1 calc PR D 1
H98B H 0.6398 0.5332 0.1122 0.096 Uiso 0.598(13) 1 calc PR D 1
H98C H 0.6238 0.5702 0.1479 0.096 Uiso 0.598(13) 1 calc PR D 1
C99 C 0.7164(6) 0.5260(8) 0.1763(7) 0.064 Uani 0.598(13) 1 d PD D 1
H99A H 0.7402 0.5023 0.1917 0.096 Uiso 0.598(13) 1 calc PR D 1
H99B H 0.7156 0.5575 0.1916 0.096 Uiso 0.598(13) 1 calc PR D 1
H99C H 0.7299 0.5321 0.1493 0.096 Uiso 0.598(13) 1 calc PR D 1
C100 C 0.6638(7) 0.4496(4) 0.1565(4) 0.064 Uani 0.598(13) 1 d PD D 1
H10A H 0.6731 0.4492 0.1278 0.096 Uiso 0.598(13) 1 calc PR D 1
H10B H 0.6298 0.4315 0.1589 0.096 Uiso 0.598(13) 1 calc PR D 1
H10C H 0.6929 0.4335 0.1738 0.096 Uiso 0.598(13) 1 calc PR D 1
C98A C 0.7177(6) 0.5007(9) 0.1693(8) 0.064 Uani 0.402(13) 1 d PD D 2
H98D H 0.7297 0.4664 0.1752 0.096 Uiso 0.402(13) 1 calc PR D 2
H98E H 0.7350 0.5232 0.1899 0.096 Uiso 0.402(13) 1 calc PR D 2
H98F H 0.7278 0.5104 0.1419 0.096 Uiso 0.402(13) 1 calc PR D 2
C99A C 0.6325(10) 0.5489(7) 0.1455(9) 0.064 Uani 0.402(13) 1 d PD D 2
H99D H 0.6391 0.5797 0.1612 0.096 Uiso 0.402(13) 1 calc PR D 2
H99E H 0.5933 0.5439 0.1401 0.096 Uiso 0.402(13) 1 calc PR D 2
H99F H 0.6494 0.5513 0.1193 0.096 Uiso 0.402(13) 1 calc PR D 2
C10A C 0.6275(9) 0.4555(6) 0.1523(6) 0.064 Uani 0.402(13) 1 d PD D 2
H10M H 0.6378 0.4498 0.1243 0.096 Uiso 0.402(13) 1 calc PR D 2
H10N H 0.5882 0.4601 0.1519 0.096 Uiso 0.402(13) 1 calc PR D 2
H10O H 0.6382 0.4266 0.1695 0.096 Uiso 0.402(13) 1 calc PR D 2
S11 S 0.67535(8) 0.43514(7) 0.32115(5) 0.0474(4) Uani 1 1 d . . .
C101 C 0.2642(3) 0.5324(3) 0.6618(2) 0.0500(18) Uani 1 1 d . . .
C102 C 0.2645(3) 0.5012(2) 0.62716(19) 0.0413(15) Uani 1 1 d . . .
O11 O 0.31033(18) 0.49594(17) 0.60654(13) 0.0398(10) Uani 1 1 d . . .
C103 C 0.2164(3) 0.4767(3) 0.6147(2) 0.0482(17) Uani 1 1 d . . .
C104 C 0.1706(3) 0.4822(3) 0.6354(3) 0.063(2) Uani 1 1 d . . .
H104 H 0.1387 0.4648 0.6260 0.076 Uiso 1 1 calc R . .
C105 C 0.1696(4) 0.5123(4) 0.6696(4) 0.088(3) Uani 1 1 d D . .
C106 C 0.2179(4) 0.5374(3) 0.6824(3) 0.071(3) Uani 1 1 d . . .
H106 H 0.2186 0.5585 0.7058 0.085 Uiso 1 1 calc R . .
C107 C 0.1247(5) 0.5155(5) 0.6969(5) 0.216(12) Uani 1 1 d D . .
C108 C 0.1454(5) 0.5074(6) 0.7430(5) 0.256 Uani 1 1 d D . .
H10G H 0.1851 0.5055 0.7453 0.384 Uiso 1 1 calc R . .
H10H H 0.1303 0.4763 0.7531 0.384 Uiso 1 1 calc R . .
H10I H 0.1337 0.5354 0.7596 0.384 Uiso 1 1 calc R . .
C109 C 0.0800(6) 0.4766(6) 0.6889(6) 0.221(12) Uani 1 1 d D . .
H10J H 0.0940 0.4436 0.6971 0.331 Uiso 1 1 calc R . .
H10K H 0.0681 0.4762 0.6596 0.331 Uiso 1 1 calc R . .
H10L H 0.0492 0.4850 0.7049 0.331 Uiso 1 1 calc R . .
C110 C 0.1046(6) 0.5688(5) 0.7021(5) 0.179 Uani 1 1 d D . .
H11A H 0.0884 0.5812 0.6758 0.269 Uiso 1 1 calc R . .
H11B H 0.1351 0.5902 0.7115 0.269 Uiso 1 1 calc R . .
H11C H 0.0774 0.5693 0.7225 0.269 Uiso 1 1 calc R . .
S12 S 0.21443(8) 0.43742(7) 0.57008(6) 0.0491(4) Uani 1 1 d . . .
C111 C 0.2297(3) 0.3769(3) 0.5900(2) 0.0448(16) Uani 1 1 d . . .
C112 C 0.2834(3) 0.3607(3) 0.59363(19) 0.0418(15) Uani 1 1 d . . .
O12 O 0.32323(18) 0.38903(16) 0.58232(13) 0.0398(10) Uani 1 1 d . . .
C113 C 0.2933(3) 0.3132(3) 0.6091(2) 0.0512(18) Uani 1 1 d . . .
C114 C 0.2512(4) 0.2823(3) 0.6203(3) 0.068(2) Uani 1 1 d . . .
H114 H 0.2596 0.2501 0.6311 0.081 Uiso 1 1 calc R . .
C115 C 0.1978(4) 0.2976(4) 0.6158(3) 0.077(3) Uani 1 1 d D . .
C116 C 0.1888(3) 0.3462(3) 0.6008(3) 0.063(2) Uani 1 1 d . . .
H116 H 0.1527 0.3583 0.5979 0.075 Uiso 1 1 calc R . .
C117 C 0.1490(6) 0.2642(5) 0.6210(6) 0.205(6) Uani 1 1 d D . .
C118 C 0.1085(6) 0.2600(6) 0.5781(5) 0.205(6) Uani 1 1 d D . .
H11D H 0.0720 0.2505 0.5850 0.308 Uiso 1 1 calc R . .
H11E H 0.1226 0.2347 0.5600 0.308 Uiso 1 1 calc R . .
H11F H 0.1071 0.2923 0.5641 0.308 Uiso 1 1 calc R . .
C119 C 0.1662(6) 0.2131(5) 0.6298(6) 0.205(6) Uani 1 1 d D . .
H11G H 0.1803 0.2106 0.6586 0.308 Uiso 1 1 calc R . .
H11H H 0.1947 0.2038 0.6120 0.308 Uiso 1 1 calc R . .
H11I H 0.1352 0.1905 0.6249 0.308 Uiso 1 1 calc R . .
C120 C 0.1111(6) 0.2879(5) 0.6503(6) 0.205(6) Uani 1 1 d D . .
H12A H 0.0786 0.2672 0.6516 0.308 Uiso 1 1 calc R . .
H12B H 0.1006 0.3213 0.6405 0.308 Uiso 1 1 calc R . .
H12C H 0.1297 0.2904 0.6778 0.308 Uiso 1 1 calc R . .
O13 O 0.47324(19) 0.50125(17) 0.34343(14) 0.0440(11) Uani 1 1 d . . .
O14 O 0.46112(19) 0.59684(18) 0.36466(14) 0.0464(11) Uani 1 1 d . . .
O15 O 0.6427(2) 0.40942(17) 0.42145(13) 0.0447(11) Uani 1 1 d . . .
O16 O 0.5563(2) 0.41795(17) 0.36726(15) 0.0457(11) Uani 1 1 d . . .
O17 O 0.47636(19) 0.33804(17) 0.57288(14) 0.0435(11) Uani 1 1 d . . .
O18 O 0.3101(2) 0.42449(18) 0.49621(14) 0.0464(12) Uani 1 1 d . . .
O19 O 0.2975(2) 0.51959(18) 0.51948(13) 0.0463(12) Uani 1 1 d . . .
O20 O 0.43490(19) 0.39935(16) 0.37070(14) 0.0417(11) Uani 1 1 d . . .
O21 O 0.38840(19) 0.34228(17) 0.52004(12) 0.0418(11) Uani 1 1 d . . .
O22 O 0.40199(18) 0.64753(17) 0.42908(13) 0.0398(10) Uani 1 1 d . . .
O23 O 0.3396(2) 0.61726(16) 0.48762(13) 0.0439(11) Uani 1 1 d . . .
O24 O 0.37244(19) 0.37232(17) 0.43128(13) 0.0416(11) Uani 1 1 d . . .
C121 C 0.4055(3) 0.5064(2) 0.44199(17) 0.0319(10) Uani 1 1 d . . .
O25 O 0.4214(5) 0.4640(4) 0.4290(3) 0.0319(10) Uani 0.33 1 d P . .
O26 O 0.4053(5) 0.5453(4) 0.4222(3) 0.0319(10) Uani 0.33 1 d P . .
O27 O 0.3791(5) 0.4977(4) 0.4745(3) 0.0319(10) Uani 0.33 1 d P . .
C122 C 0.4331(3) 0.4691(2) 0.56402(17) 0.0325(10) Uani 1 1 d . . .
O28 O 0.4011(7) 0.4376(6) 0.5502(5) 0.0325(10) Uani 0.25 1 d P . .
O29 O 0.3920(7) 0.4954(6) 0.5638(5) 0.0325(10) Uani 0.25 1 d P . .
O30 O 0.4778(7) 0.4649(6) 0.5862(5) 0.0325(10) Uani 0.25 1 d P . .
O31 O 0.5773(7) 0.4843(6) 0.4334(5) 0.0325(10) Uani 0.25 1 d P . .
C123 C 0.4847(3) 0.6018(2) 0.52339(19) 0.0404(12) Uani 1 1 d . . .
O32 O 0.5106(6) 0.3938(5) 0.4372(4) 0.0404(12) Uani 0.33 1 d P . .
O33 O 0.4435(6) 0.6007(5) 0.4989(4) 0.0404(12) Uani 0.33 1 d P . .
O34 O 0.4757(6) 0.3895(5) 0.5000(4) 0.0404(12) Uani 0.33 1 d P . .
S13 S 0.55240(17) 0.24858(13) 0.65672(12) 0.1161(12) Uani 1 1 d D . .
O35 O 0.5520(4) 0.2961(3) 0.6332(2) 0.106(3) Uani 1 1 d D . .
C124 C 0.6161(6) 0.2240(5) 0.6490(6) 0.166(7) Uani 1 1 d D . .
H12D H 0.6219 0.2247 0.6196 0.249 Uiso 1 1 calc R . .
H12E H 0.6182 0.1895 0.6589 0.249 Uiso 1 1 calc R . .
H12F H 0.6441 0.2441 0.6641 0.249 Uiso 1 1 calc R . .
C125 C 0.5678(9) 0.2650(6) 0.7077(4) 0.199(10) Uani 1 1 d D . .
H12G H 0.6070 0.2703 0.7125 0.299 Uiso 1 1 calc R . .
H12H H 0.5566 0.2381 0.7256 0.299 Uiso 1 1 calc R . .
H12I H 0.5486 0.2957 0.7139 0.299 Uiso 1 1 calc R . .
S14 S 0.2421(3) 0.2887(3) 0.4715(2) 0.105(2) Uani 0.50 1 d PD . .
O36 O 0.2891(4) 0.3244(3) 0.4741(3) 0.046(2) Uani 0.50 1 d PD . .
C126 C 0.2361(9) 0.2657(7) 0.4226(5) 0.088(6) Uani 0.50 1 d PD . .
H12J H 0.2503 0.2902 0.4038 0.132 Uiso 0.50 1 calc PR . .
H12K H 0.1979 0.2592 0.4145 0.132 Uiso 0.50 1 calc PR . .
H12L H 0.2568 0.2346 0.4214 0.132 Uiso 0.50 1 calc PR . .
C127 C 0.2588(12) 0.2420(8) 0.5051(8) 0.088(6) Uani 0.50 1 d PD . .
H12M H 0.2689 0.2123 0.4899 0.132 Uiso 0.50 1 calc PR . .
H12N H 0.2278 0.2343 0.5209 0.132 Uiso 0.50 1 calc PR . .
H12O H 0.2896 0.2524 0.5238 0.132 Uiso 0.50 1 calc PR . .
N1 N 0.1526(5) 0.5311(4) 0.2951(5) 0.056(4) Uani 0.50 1 d P . .
C128 C 0.1996(5) 0.5212(5) 0.3198(4) 0.043(3) Uani 0.50 1 d P . .
H12P H 0.1980 0.4872 0.3307 0.064 Uiso 0.50 1 calc PR . .
H12Q H 0.2029 0.5450 0.3426 0.064 Uiso 0.50 1 calc PR . .
H12R H 0.2311 0.5243 0.3034 0.064 Uiso 0.50 1 calc PR . .
C129 C 0.1533(8) 0.5743(6) 0.2729(8) 0.106(9) Uani 0.50 1 d P . .
H12S H 0.1167 0.5816 0.2608 0.158 Uiso 0.50 1 calc PR . .
H12T H 0.1779 0.5704 0.2508 0.158 Uiso 0.50 1 calc PR . .
H12U H 0.1659 0.6018 0.2909 0.158 Uiso 0.50 1 calc PR . .
C130 C 0.116(2) 0.5044(12) 0.2958(9) 0.20(2) Uani 0.50 1 d P . .
H130 H 0.1201 0.4773 0.3145 0.240 Uiso 0.50 1 calc PR . .
O37 O 0.0664(7) 0.5064(8) 0.2738(8) 0.150(9) Uani 0.50 1 d P . .
N2 N 0.2443(4) 0.3689(4) 0.7335(3) 0.034(2) Uani 0.50 1 d PD . .
C131 C 0.2875(9) 0.3905(9) 0.7082(6) 0.100(8) Uani 0.50 1 d PD . .
H13A H 0.3001 0.4224 0.7201 0.150 Uiso 0.50 1 calc PR . .
H13B H 0.2724 0.3959 0.6799 0.150 Uiso 0.50 1 calc PR . .
H13C H 0.3181 0.3673 0.7082 0.150 Uiso 0.50 1 calc PR . .
C132 C 0.1950(10) 0.4047(9) 0.7302(10) 0.100(8) Uani 0.50 1 d PD . .
H13D H 0.1839 0.4120 0.7578 0.150 Uiso 0.50 1 calc PR . .
H13E H 0.1649 0.3889 0.7139 0.150 Uiso 0.50 1 calc PR . .
H13F H 0.2050 0.4358 0.7169 0.150 Uiso 0.50 1 calc PR . .
C133 C 0.2375(10) 0.3199(8) 0.7515(8) 0.100(8) Uani 0.50 1 d PD . .
H133 H 0.2589 0.2923 0.7440 0.150 Uiso 0.50 1 calc PR . .
O38 O 0.2037(7) 0.3153(7) 0.7763(6) 0.131(8) Uani 0.50 1 d PD . .
N3 N 0.5478(5) 0.1181(4) 0.4172(3) 0.043(3) Uani 0.50 1 d PD . .
C134 C 0.5488(7) 0.1695(4) 0.4261(4) 0.056(4) Uani 0.50 1 d PD . .
H13G H 0.5213 0.1772 0.4452 0.085 Uiso 0.50 1 calc PR . .
H13H H 0.5413 0.1885 0.4006 0.085 Uiso 0.50 1 calc PR . .
H13I H 0.5847 0.1787 0.4386 0.085 Uiso 0.50 1 calc PR . .
C135 C 0.4884(9) 0.1017(8) 0.4161(7) 0.056(4) Uani 0.50 1 d PD . .
H13J H 0.4825 0.0737 0.3970 0.085 Uiso 0.50 1 calc PR . .
H13K H 0.4650 0.1296 0.4068 0.085 Uiso 0.50 1 calc PR . .
H13L H 0.4797 0.0914 0.4437 0.085 Uiso 0.50 1 calc PR . .
C136 C 0.5743(12) 0.0853(7) 0.4145(10) 0.056(4) Uani 0.50 1 d PD . .
H136 H 0.6109 0.0943 0.4216 0.085 Uiso 0.50 1 calc PR . .
O39 O 0.5715(12) 0.0376(7) 0.4047(8) 0.211(15) Uani 0.50 1 d PD . .

loop_
_atom_site_aniso_label
_atom_site_aniso_U_11
_atom_site_aniso_U_22
_atom_site_aniso_U_33
_atom_site_aniso_U_23
_atom_site_aniso_U_13
_atom_site_aniso_U_12
Co1 0.0388(5) 0.0321(5) 0.0311(4) -0.0031(3) -0.0114(3) 0.0014(4)
Co2 0.0381(5) 0.0382(5) 0.0303(4) 0.0045(3) -0.0089(3) -0.0040(4)
Co3 0.0393(5) 0.0312(5) 0.0321(4) -0.0044(3) -0.0097(3) 0.0001(4)
Co4 0.0373(5) 0.0319(5) 0.0322(4) 0.0007(3) -0.0113(3) 0.0002(4)
Co5 0.0372(5) 0.0321(4) 0.0330(4) -0.0012(3) -0.0101(3) 0.0015(4)
Co6 0.0363(5) 0.0391(5) 0.0313(4) 0.0010(3) -0.0079(3) -0.0027(4)
Co7 0.0408(5) 0.0302(4) 0.0315(4) -0.0017(3) -0.0019(4) -0.0008(4)
Co8 0.0384(5) 0.0467(5) 0.0317(4) 0.0002(4) -0.0046(4) -0.0026(4)
Co9 0.0388(5) 0.0398(5) 0.0319(4) 0.0035(3) -0.0044(4) -0.0040(4)
Co10 0.0411(5) 0.0330(5) 0.0352(4) -0.0010(3) 0.0004(4) -0.0016(4)
Co11 0.0422(5) 0.0336(5) 0.0371(4) -0.0012(3) 0.0001(4) -0.0058(4)
Co12 0.0427(5) 0.0356(5) 0.0372(4) -0.0002(3) 0.0013(4) -0.0043(4)
Co13 0.0479(6) 0.0447(6) 0.0420(5) -0.0029(4) -0.0062(4) -0.0030(4)
Co14 0.0457(6) 0.0431(5) 0.0423(5) 0.0048(4) -0.0044(4) -0.0016(4)
Co15 0.0581(7) 0.0458(6) 0.0387(5) 0.0000(4) -0.0089(4) -0.0074(5)
Co16 0.0505(6) 0.0446(6) 0.0382(5) -0.0005(4) -0.0057(4) 0.0028(4)
S1 0.0366(9) 0.0478(10) 0.0485(9) -0.0075(7) -0.0030(7) -0.0053(8)
C1 0.042(4) 0.045(4) 0.047(4) -0.014(3) 0.002(3) -0.001(3)
C2 0.051(4) 0.034(4) 0.038(3) -0.004(3) -0.003(3) -0.002(3)
O1 0.033(2) 0.039(2) 0.036(2) -0.0077(18) -0.0088(18) -0.0029(19)
C3 0.044(4) 0.042(4) 0.039(3) 0.001(3) -0.010(3) 0.004(3)
C4 0.048(5) 0.056(5) 0.058(4) -0.015(4) -0.013(4) -0.011(4)
C5 0.044(5) 0.066(5) 0.076(5) -0.022(4) -0.008(4) -0.019(4)
C6 0.032(4) 0.076(6) 0.071(5) -0.018(4) -0.006(4) -0.006(4)
C7 0.056(6) 0.083(7) 0.105(8) -0.029(6) -0.019(5) -0.015(5)
C8 0.074(7) 0.173(12) 0.159(11) -0.079(10) -0.017(7) -0.046(8)
C9 0.074(7) 0.173(12) 0.159(11) -0.079(10) -0.017(7) -0.046(8)
C10 0.074(7) 0.173(12) 0.159(11) -0.079(10) -0.017(7) -0.046(8)
C8A 0.074(7) 0.173(12) 0.159(11) -0.079(10) -0.017(7) -0.046(8)
C9A 0.074(7) 0.173(12) 0.159(11) -0.079(10) -0.017(7) -0.046(8)
C11A 0.074(7) 0.173(12) 0.159(11) -0.079(10) -0.017(7) -0.046(8)
S2 0.0462(10) 0.0352(9) 0.0352(7) -0.0028(6) -0.0118(7) -0.0020(7)
C11 0.055(4) 0.036(4) 0.032(3) 0.002(3) -0.011(3) -0.004(3)
C12 0.047(4) 0.030(3) 0.032(3) -0.005(2) -0.007(3) -0.001(3)
O2 0.042(3) 0.038(2) 0.032(2) -0.0010(18) -0.0109(18) -0.001(2)
C13 0.063(5) 0.028(3) 0.041(3) 0.003(3) -0.019(3) -0.001(3)
C14 0.112(8) 0.046(4) 0.035(3) 0.004(3) -0.025(4) -0.007(5)
C15 0.108(8) 0.044(4) 0.048(4) -0.001(3) -0.041(5) -0.001(5)
C16 0.084(6) 0.037(4) 0.045(4) -0.005(3) -0.028(4) -0.014(4)
C17 0.150(11) 0.063(6) 0.058(5) 0.012(4) -0.057(6) -0.025(6)
C18 0.174(16) 0.225(18) 0.060(7) -0.025(9) -0.042(8) -0.059(14)
C19 0.174(16) 0.225(18) 0.060(7) -0.025(9) -0.042(8) -0.059(14)
C20 0.174(16) 0.225(18) 0.060(7) -0.025(9) -0.042(8) -0.059(14)
S3 0.0570(11) 0.0411(9) 0.0303(7) 0.0035(6) -0.0078(7) -0.0024(8)
C21 0.050(4) 0.037(4) 0.036(3) 0.004(3) -0.011(3) -0.004(3)
C22 0.043(4) 0.038(4) 0.034(3) -0.009(3) -0.007(3) -0.005(3)
O3 0.048(3) 0.033(2) 0.030(2) -0.0034(17) -0.0059(19) 0.007(2)
C23 0.047(4) 0.044(4) 0.033(3) 0.002(3) -0.008(3) 0.000(3)
C24 0.048(4) 0.040(4) 0.061(4) 0.003(3) -0.018(4) 0.005(3)
C25 0.067(5) 0.042(4) 0.047(4) 0.010(3) -0.026(4) 0.005(4)
C26 0.063(5) 0.041(4) 0.031(3) 0.006(3) -0.019(3) -0.015(3)
C27 0.092(7) 0.052(5) 0.056(4) 0.017(4) -0.027(4) 0.021(5)
C28 0.107(10) 0.160(13) 0.159(12) 0.104(11) -0.070(9) -0.004(9)
C29 0.172(14) 0.069(7) 0.126(10) 0.052(7) -0.058(9) -0.004(8)
C30 0.163(14) 0.157(13) 0.079(7) 0.053(8) 0.003(8) 0.063(11)
S4 0.0463(10) 0.0378(9) 0.0412(8) -0.0010(7) -0.0136(7) 0.0069(8)
C31 0.052(4) 0.045(4) 0.044(4) -0.005(3) -0.017(3) 0.007(3)
C32 0.053(4) 0.036(4) 0.038(3) -0.002(3) -0.011(3) -0.005(3)
O4 0.030(2) 0.040(3) 0.039(2) -0.0010(18) -0.0092(18) 0.0023(19)
C33 0.038(4) 0.044(4) 0.053(4) -0.005(3) -0.004(3) -0.001(3)
C34 0.036(4) 0.061(5) 0.082(6) -0.012(4) -0.005(4) -0.002(4)
C35 0.043(5) 0.084(7) 0.101(7) -0.017(6) -0.024(5) 0.024(5)
C36 0.047(5) 0.055(5) 0.086(6) -0.001(4) -0.017(4) 0.010(4)
C37 0.048(6) 0.094(9) 0.200(15) 0.010(9) -0.027(8) 0.023(6)
C38 0.048(6) 0.094(9) 0.200(15) 0.010(9) -0.027(8) 0.023(6)
C39 0.048(6) 0.094(9) 0.200(15) 0.010(9) -0.027(8) 0.023(6)
C40 0.048(6) 0.094(9) 0.200(15) 0.010(9) -0.027(8) 0.023(6)
S5 0.0485(10) 0.0343(9) 0.0343(7) 0.0024(6) -0.0035(7) -0.0051(7)
C41 0.048(4) 0.030(3) 0.043(3) -0.004(3) -0.011(3) 0.002(3)
C42 0.040(4) 0.038(4) 0.027(3) -0.005(2) 0.002(2) 0.006(3)
O5 0.041(3) 0.031(2) 0.031(2) -0.0026(16) -0.0076(18) -0.0037(19)
C43 0.043(4) 0.029(3) 0.034(3) -0.002(2) -0.006(3) -0.005(3)
C44 0.055(5) 0.039(4) 0.043(3) -0.005(3) -0.007(3) -0.012(3)
C45 0.069(5) 0.037(4) 0.054(4) 0.001(3) -0.020(4) -0.014(4)
C46 0.050(4) 0.034(4) 0.050(4) 0.004(3) -0.005(3) -0.009(3)
C47 0.123(9) 0.042(5) 0.071(5) 0.002(4) -0.039(6) -0.036(5)
C48 0.194(16) 0.081(8) 0.146(12) 0.035(8) -0.073(11) -0.070(10)
C49 0.194(16) 0.081(8) 0.146(12) 0.035(8) -0.073(11) -0.070(10)
C50 0.194(16) 0.081(8) 0.146(12) 0.035(8) -0.073(11) -0.070(10)
S6 0.0406(9) 0.0388(9) 0.0320(7) -0.0019(6) -0.0087(6) -0.0021(7)
C51 0.043(4) 0.040(4) 0.035(3) -0.005(3) -0.004(3) -0.002(3)
C52 0.036(4) 0.042(4) 0.034(3) 0.000(3) 0.001(3) -0.004(3)
O6 0.032(2) 0.036(2) 0.041(2) -0.0034(18) -0.0034(19) -0.0031(19)
C53 0.032(4) 0.051(4) 0.039(3) -0.008(3) -0.002(3) -0.006(3)
C54 0.046(4) 0.071(5) 0.046(4) -0.010(4) -0.004(3) -0.007(4)
C55 0.068(6) 0.055(5) 0.050(4) -0.022(4) 0.001(4) -0.003(4)
C56 0.058(5) 0.055(5) 0.036(3) -0.012(3) -0.001(3) -0.007(4)
C57 0.085(7) 0.068(6) 0.065(5) -0.033(5) 0.000(5) 0.001(5)
C58 0.114(10) 0.115(9) 0.076(7) -0.039(7) 0.005(6) -0.001(8)
C59 0.123(11) 0.119(11) 0.159(13) -0.093(10) -0.018(9) 0.046(9)
C60 0.075(8) 0.147(12) 0.169(13) -0.117(11) 0.025(8) -0.023(8)
S7 0.0438(10) 0.0517(10) 0.0356(8) -0.0040(7) -0.0002(7) -0.0064(8)
C61 0.043(4) 0.060(5) 0.037(3) -0.013(3) -0.006(3) 0.003(3)
C62 0.040(4) 0.045(4) 0.038(3) 0.005(3) -0.008(3) -0.012(3)
O7 0.045(3) 0.034(2) 0.032(2) -0.0047(17) -0.0057(19) 0.002(2)
C63 0.049(4) 0.048(4) 0.042(3) -0.009(3) -0.011(3) 0.006(3)
C64 0.062(5) 0.067(5) 0.055(4) 0.002(4) 0.003(4) 0.025(4)
C65 0.084(7) 0.082(7) 0.062(5) -0.009(5) 0.001(5) 0.032(6)
C66 0.066(6) 0.079(6) 0.048(4) -0.012(4) 0.006(4) 0.016(5)
C67 0.123(11) 0.164(14) 0.085(8) -0.020(8) 0.005(8) 0.095(10)
C68 0.162(13) 0.057(5) 0.145(11) 0.032(7) -0.051(10) 0.013(7)
C69 0.162(13) 0.057(5) 0.145(11) 0.032(7) -0.051(10) 0.013(7)
C70 0.162(13) 0.057(5) 0.145(11) 0.032(7) -0.051(10) 0.013(7)
S8 0.0447(10) 0.0415(9) 0.0371(8) -0.0031(7) -0.0094(7) 0.0075(8)
C71 0.042(4) 0.034(3) 0.041(3) -0.004(3) -0.006(3) 0.009(3)
C72 0.043(4) 0.045(4) 0.028(3) -0.010(3) -0.003(3) -0.007(3)
O8 0.042(3) 0.030(2) 0.030(2) 0.0003(16) -0.0038(18) -0.0001(19)
C73 0.053(4) 0.035(4) 0.032(3) 0.000(2) -0.005(3) 0.001(3)
C74 0.075(6) 0.039(4) 0.050(4) 0.009(3) -0.009(4) -0.017(4)
C75 0.060(5) 0.039(4) 0.063(5) 0.001(3) -0.019(4) 0.006(4)
C76 0.057(5) 0.045(4) 0.045(4) 0.002(3) -0.009(3) 0.018(4)
C77 0.087(7) 0.043(5) 0.110(8) 0.014(5) -0.012(6) 0.012(5)
C78 0.162(13) 0.057(5) 0.145(11) 0.032(7) -0.052(10) 0.013(7)
C79 0.162(13) 0.057(5) 0.145(11) 0.032(7) -0.052(10) 0.013(7)
C80 0.162(13) 0.057(5) 0.145(11) 0.032(7) -0.052(10) 0.013(7)
C78A 0.162(13) 0.057(5) 0.145(11) 0.032(7) -0.052(10) 0.013(7)
C79A 0.162(13) 0.057(5) 0.145(11) 0.032(7) -0.052(10) 0.013(7)
C80A 0.162(13) 0.057(5) 0.145(11) 0.032(7) -0.052(10) 0.013(7)
S9 0.0480(11) 0.0391(9) 0.0464(9) -0.0009(7) -0.0005(8) -0.0054(8)
C81 0.049(4) 0.042(4) 0.052(4) 0.005(3) -0.004(3) 0.001(3)
C82 0.043(4) 0.035(4) 0.044(3) 0.006(3) -0.007(3) -0.001(3)
O9 0.046(3) 0.048(3) 0.032(2) 0.0000(19) -0.0011(19) -0.009(2)
C83 0.053(4) 0.040(4) 0.041(3) 0.002(3) -0.003(3) -0.004(3)
C84 0.062(5) 0.056(5) 0.044(4) 0.011(3) -0.006(4) 0.000(4)
C85 0.065(6) 0.058(5) 0.063(5) 0.022(4) -0.006(4) -0.004(4)
C86 0.076(6) 0.039(4) 0.061(5) 0.008(3) 0.001(4) -0.008(4)
C87 0.135(10) 0.091(8) 0.054(5) 0.031(5) -0.012(6) -0.048(7)
C88 0.167(13) 0.122(11) 0.118(11) 0.078(9) -0.004(9) -0.001(10)
C89 0.167(13) 0.122(11) 0.118(11) 0.078(9) -0.004(9) -0.001(10)
C90 0.167(13) 0.122(11) 0.118(11) 0.078(9) -0.004(9) -0.001(10)
C88A 0.167(13) 0.122(11) 0.118(11) 0.078(9) -0.004(9) -0.001(10)
C89A 0.167(13) 0.122(11) 0.118(11) 0.078(9) -0.004(9) -0.001(10)
C90A 0.167(13) 0.122(11) 0.118(11) 0.078(9) -0.004(9) -0.001(10)
S10 0.0539(11) 0.0497(10) 0.0352(8) 0.0053(7) -0.0084(7) -0.0071(9)
C91 0.055(4) 0.041(4) 0.032(3) 0.004(3) 0.003(3) -0.006(3)
C92 0.043(4) 0.044(4) 0.043(3) 0.000(3) 0.002(3) -0.012(3)
O10 0.052(3) 0.047(3) 0.031(2) -0.0002(19) 0.001(2) -0.002(2)
C93 0.053(5) 0.055(5) 0.040(3) -0.004(3) 0.012(3) -0.003(4)
C94 0.084(7) 0.098(7) 0.049(5) -0.012(5) 0.023(5) -0.006(6)
C95 0.115(9) 0.103(8) 0.047(5) 0.028(5) 0.025(5) 0.016(7)
C96 0.070(6) 0.080(6) 0.045(4) 0.016(4) 0.010(4) 0.011(5)
C97 0.068(6) 0.073(6) 0.053(4) 0.012(4) 0.018(4) 0.009(5)
C98 0.068(6) 0.073(6) 0.053(4) 0.012(4) 0.018(4) 0.009(5)
C99 0.068(6) 0.073(6) 0.053(4) 0.012(4) 0.018(4) 0.009(5)
C100 0.068(6) 0.073(6) 0.053(4) 0.012(4) 0.018(4) 0.009(5)
C98A 0.068(6) 0.073(6) 0.053(4) 0.012(4) 0.018(4) 0.009(5)
C99A 0.068(6) 0.073(6) 0.053(4) 0.012(4) 0.018(4) 0.009(5)
C10A 0.068(6) 0.073(6) 0.053(4) 0.012(4) 0.018(4) 0.009(5)
S11 0.0510(11) 0.0437(10) 0.0474(9) -0.0064(7) 0.0036(8) -0.0027(8)
C101 0.047(4) 0.053(5) 0.050(4) -0.008(3) 0.004(3) -0.006(4)
C102 0.050(4) 0.035(4) 0.038(3) -0.001(3) -0.005(3) 0.000(3)
O11 0.037(3) 0.042(3) 0.040(2) -0.0003(19) 0.0031(19) -0.005(2)
C103 0.038(4) 0.046(4) 0.060(4) -0.014(3) 0.003(3) 0.001(3)
C104 0.039(4) 0.070(6) 0.082(6) -0.030(5) 0.009(4) -0.008(4)
C105 0.056(6) 0.083(7) 0.131(9) -0.042(7) 0.040(6) -0.013(5)
C106 0.060(6) 0.074(6) 0.081(6) -0.030(5) 0.029(5) -0.006(5)
C107 0.143(14) 0.25(2) 0.27(2) -0.205(19) 0.124(16) -0.076(14)
C108 0.124 0.199 0.472 0.000 0.208 0.000
C109 0.117(13) 0.31(3) 0.25(2) -0.15(2) 0.116(14) -0.124(16)
C110 0.099 0.243 0.209 0.000 0.098 0.000
S12 0.0400(10) 0.0516(11) 0.0542(10) -0.0044(8) -0.0065(8) -0.0013(8)
C111 0.037(4) 0.041(4) 0.057(4) -0.002(3) 0.004(3) -0.003(3)
C112 0.044(4) 0.043(4) 0.038(3) -0.005(3) 0.004(3) 0.007(3)
O12 0.039(3) 0.041(3) 0.039(2) -0.0003(19) 0.000(2) 0.002(2)
C113 0.045(4) 0.052(5) 0.056(4) -0.005(3) 0.004(3) -0.003(4)
C114 0.060(6) 0.057(5) 0.088(6) 0.016(5) 0.015(5) 0.005(4)
C115 0.053(6) 0.068(6) 0.113(8) 0.011(6) 0.026(5) -0.004(5)
C116 0.043(5) 0.058(5) 0.088(6) -0.009(4) 0.015(4) -0.003(4)
C117 0.101(7) 0.123(7) 0.398(18) 0.062(10) 0.066(8) -0.030(6)
C118 0.101(7) 0.123(7) 0.398(18) 0.062(10) 0.066(8) -0.030(6)
C119 0.101(7) 0.123(7) 0.398(18) 0.062(10) 0.066(8) -0.030(6)
C120 0.101(7) 0.123(7) 0.398(18) 0.062(10) 0.066(8) -0.030(6)
O13 0.043(3) 0.039(3) 0.049(3) 0.009(2) -0.003(2) -0.007(2)
O14 0.039(3) 0.054(3) 0.046(3) -0.007(2) -0.004(2) -0.005(2)
O15 0.050(3) 0.042(3) 0.041(2) 0.002(2) -0.007(2) -0.007(2)
O16 0.044(3) 0.037(3) 0.055(3) 0.007(2) -0.003(2) -0.007(2)
O17 0.040(3) 0.047(3) 0.043(2) -0.012(2) -0.001(2) 0.000(2)
O18 0.053(3) 0.046(3) 0.039(2) 0.009(2) -0.004(2) 0.005(2)
O19 0.052(3) 0.046(3) 0.038(2) 0.002(2) -0.013(2) -0.007(2)
O20 0.041(3) 0.035(2) 0.048(2) 0.0078(19) -0.004(2) 0.001(2)
O21 0.048(3) 0.050(3) 0.027(2) 0.0024(18) 0.0003(19) 0.010(2)
O22 0.042(3) 0.042(3) 0.035(2) -0.0078(18) -0.0044(19) -0.003(2)
O23 0.059(3) 0.035(2) 0.037(2) -0.0029(18) -0.009(2) -0.009(2)
O24 0.047(3) 0.039(3) 0.038(2) -0.0016(19) -0.003(2) 0.009(2)
C121 0.036(3) 0.027(2) 0.031(2) 0.0008(17) -0.0026(18) -0.009(2)
O25 0.036(3) 0.027(2) 0.031(2) 0.0008(17) -0.0026(18) -0.009(2)
O26 0.036(3) 0.027(2) 0.031(2) 0.0008(17) -0.0026(18) -0.009(2)
O27 0.036(3) 0.027(2) 0.031(2) 0.0008(17) -0.0026(18) -0.009(2)
C122 0.035(3) 0.028(2) 0.033(2) -0.0025(19) -0.010(2) -0.003(2)
O28 0.035(3) 0.028(2) 0.033(2) -0.0025(19) -0.010(2) -0.003(2)
O29 0.035(3) 0.028(2) 0.033(2) -0.0025(19) -0.010(2) -0.003(2)
O30 0.035(3) 0.028(2) 0.033(2) -0.0025(19) -0.010(2) -0.003(2)
O31 0.035(3) 0.028(2) 0.033(2) -0.0025(19) -0.010(2) -0.003(2)
C123 0.044(3) 0.037(3) 0.038(2) 0.006(2) -0.013(2) -0.003(2)
O32 0.044(3) 0.037(3) 0.038(2) 0.006(2) -0.013(2) -0.003(2)
O33 0.044(3) 0.037(3) 0.038(2) 0.006(2) -0.013(2) -0.003(2)
O34 0.044(3) 0.037(3) 0.038(2) 0.006(2) -0.013(2) -0.003(2)
S13 0.144(3) 0.088(2) 0.113(2) 0.0362(19) -0.015(2) -0.003(2)
O35 0.148(8) 0.083(5) 0.087(5) 0.035(4) 0.006(5) 0.010(5)
C124 0.194(19) 0.108(12) 0.192(18) -0.005(11) -0.015(14) 0.063(12)
C125 0.33(3) 0.178(17) 0.085(10) 0.059(11) -0.019(13) 0.018(18)
S14 0.103(5) 0.104(5) 0.106(4) 0.014(4) -0.013(4) -0.085(4)
O36 0.036(5) 0.037(5) 0.063(6) 0.001(4) -0.001(4) -0.025(4)
C126 0.093(16) 0.063(12) 0.107(16) -0.016(11) -0.002(13) -0.027(11)
C127 0.093(16) 0.063(12) 0.107(16) -0.016(11) -0.002(13) -0.027(11)
N1 0.034(7) 0.008(5) 0.118(12) 0.009(6) -0.040(7) -0.001(5)
C128 0.034(7) 0.054(8) 0.037(6) -0.015(6) -0.019(5) 0.024(6)
C129 0.087(15) 0.049(11) 0.17(2) 0.070(13) -0.071(15) -0.013(10)
C130 0.38(7) 0.10(2) 0.11(2) 0.023(19) -0.07(3) 0.14(3)
O37 0.085(12) 0.144(17) 0.21(2) 0.052(16) -0.054(14) -0.026(12)
N2 0.025(5) 0.036(6) 0.041(5) 0.003(4) 0.013(4) 0.002(5)
C131 0.101(18) 0.110(18) 0.091(15) -0.028(13) 0.023(13) -0.059(15)
C132 0.101(18) 0.110(18) 0.091(15) -0.028(13) 0.023(13) -0.059(15)
C133 0.101(18) 0.110(18) 0.091(15) -0.028(13) 0.023(13) -0.059(15)
O38 0.078(11) 0.153(17) 0.160(17) 0.113(15) 0.004(11) -0.030(11)
N3 0.057(8) 0.030(6) 0.041(6) 0.003(5) 0.008(5) 0.009(6)
C134 0.091(13) 0.044(8) 0.033(6) 0.005(6) -0.008(7) -0.028(8)
C135 0.091(13) 0.044(8) 0.033(6) 0.005(6) -0.008(7) -0.028(8)
C136 0.091(13) 0.044(8) 0.033(6) 0.005(6) -0.008(7) -0.028(8)
O39 0.24(3) 0.25(3) 0.14(2) -0.01(2) 0.002(19) 0.15(3)

loop_
_atom_type_symbol
_atom_type_description
_atom_type_scat_dispersion_real
_atom_type_scat_dispersion_imag
_atom_type_scat_source
C C 0.0033 0.0016 'International Tables Vol C Tables 4.2.6.8 and 6.1.1.4'
H H 0.0000 0.0000 'International Tables Vol C Tables 4.2.6.8 and 6.1.1.4'
O O 0.0106 0.0060 'International Tables Vol C Tables 4.2.6.8 and 6.1.1.4'
S S 0.1246 0.1234 'International Tables Vol C Tables 4.2.6.8 and 6.1.1.4'
N N 0.0061 0.0033 'International Tables Vol C Tables 4.2.6.8 and 6.1.1.4'
Co Co 0.3494 0.9721 'International Tables Vol C Tables 4.2.6.8 and 6.1.1.4'

loop_
_geom_angle_atom_site_label_1
_geom_angle_atom_site_label_2
_geom_angle_atom_site_label_3
_geom_angle
_geom_angle_site_symmetry_1
_geom_angle_site_symmetry_3
O3 Co1 O4 94.71(18) . .
O3 Co1 O22 93.65(18) . .
O4 Co1 O22 170.97(17) . .
O3 Co1 O23 174.7(2) . .
O4 Co1 O23 89.85(18) . .
O22 Co1 O23 81.64(18) . .
O3 Co1 O26 73.3(3) . .
O4 Co1 O26 99.9(3) . .
O22 Co1 O26 79.3(3) . .
O23 Co1 O26 103.3(3) . .
O3 Co1 S4 82.49(13) . .
O4 Co1 S4 83.92(13) . .
O22 Co1 S4 100.57(14) . .
O23 Co1 S4 100.73(15) . .
O26 Co1 S4 155.7(3) . .
O2 Co2 O3 94.79(18) . .
O2 Co2 O13 90.07(18) . .
O3 Co2 O13 174.23(18) . .
O2 Co2 O14 171.12(19) . .
O3 Co2 O14 93.35(19) . .
O13 Co2 O14 81.61(19) . .
O2 Co2 O26 99.3(3) . .
O3 Co2 O26 73.0(3) . .
O13 Co2 O26 103.1(3) . .
O14 Co2 O26 79.7(3) . .
O2 Co2 S3 83.47(12) . .
O3 Co2 S3 82.22(12) . .
O13 Co2 S3 101.45(14) . .
O14 Co2 S3 101.18(14) . .
O26 Co2 S3 155.2(3) . .
O8 Co3 O7 93.71(17) . .
O8 Co3 O23 171.32(18) . .
O7 Co3 O23 93.59(18) . .
O8 Co3 O22 91.17(17) . .
O7 Co3 O22 174.62(18) . .
O23 Co3 O22 81.37(18) . .
O8 Co3 O33 98.8(4) . .
O7 Co3 O33 97.2(4) . .
O23 Co3 O33 75.6(4) . .
O22 Co3 O33 79.8(4) . .
O8 Co3 S8 84.39(13) . .
O7 Co3 S8 83.62(13) . .
O23 Co3 S8 101.11(15) . .
O22 Co3 S8 99.12(14) . .
O33 Co3 S8 176.6(3) . .
O2 Co4 O24 173.78(19) . .
O2 Co4 O20 92.41(18) . .
O24 Co4 O20 82.59(18) . .
O2 Co4 O1 94.01(18) . .
O24 Co4 O1 90.87(18) . .
O20 Co4 O1 173.26(17) . .
O2 Co4 O25 95.1(3) . .
O24 Co4 O25 80.1(3) . .
O20 Co4 O25 75.6(4) . .
O1 Co4 O25 101.8(3) . .
O2 Co4 S2 84.25(12) . .
O24 Co4 S2 100.15(14) . .
O20 Co4 S2 99.06(14) . .
O1 Co4 S2 83.65(12) . .
O25 Co4 S2 174.6(3) . .
O6 Co5 O5 94.99(18) . .
O6 Co5 O20 90.45(18) . .
O5 Co5 O20 174.36(19) . .
O6 Co5 O24 171.65(18) . .
O5 Co5 O24 92.63(18) . .
O20 Co5 O24 81.86(18) . .
O6 Co5 O32 70.7(4) . .
O5 Co5 O32 102.0(3) . .
O20 Co5 O32 78.4(3) . .
O24 Co5 O32 104.4(4) . .
O6 Co5 S6 83.05(13) . .
O5 Co5 S6 82.65(12) . .
O20 Co5 S6 99.51(14) . .
O24 Co5 S6 101.33(14) . .
O32 Co5 S6 153.6(4) . .
O4 Co6 O18 174.07(18) . .
O4 Co6 O19 93.00(18) . .
O18 Co6 O19 81.85(19) . .
O4 Co6 O1 93.85(17) . .
O18 Co6 O1 91.10(18) . .
O19 Co6 O1 172.15(19) . .
O4 Co6 O27 96.8(3) . .
O18 Co6 O27 79.2(3) . .
O19 Co6 O27 76.2(3) . .
O1 Co6 O27 99.2(3) . .
O4 Co6 S1 83.76(13) . .
O18 Co6 S1 100.05(15) . .
O19 Co6 S1 100.86(15) . .
O1 Co6 S1 83.72(13) . .
O27 Co6 S1 177.0(3) . .
O8 Co7 O21 171.92(17) 3_666 .
O8 Co7 O17 90.59(17) 3_666 .
O21 Co7 O17 81.62(18) . .
O8 Co7 O5 93.39(17) 3_666 .
O21 Co7 O5 94.23(17) . .
O17 Co7 O5 174.16(18) . .
O8 Co7 O34 101.0(4) 3_666 .
O21 Co7 O34 75.5(4) . .
O17 Co7 O34 79.4(4) . .
O5 Co7 O34 95.6(3) . .
O8 Co7 S5 84.54(13) 3_666 .
O21 Co7 S5 99.01(14) . .
O17 Co7 S5 101.12(14) . .
O5 Co7 S5 83.53(12) . .
O34 Co7 S5 174.4(4) . .
O11 Co8 O12 95.08(18) . .
O11 Co8 O19 90.76(18) . .
O12 Co8 O19 173.64(19) . .
O11 Co8 O18 171.57(19) . .
O12 Co8 O18 92.61(18) . .
O19 Co8 O18 81.41(18) . .
O11 Co8 O29 71.1(4) . .
O12 Co8 O29 102.4(4) . .
O19 Co8 O29 77.1(4) . .
O18 Co8 O29 103.8(4) . .
O11 Co8 O28 101.3(4) . .
O12 Co8 O28 72.6(4) . .
O19 Co8 O28 103.8(4) . .
O18 Co8 O28 77.7(4) . .
O29 Co8 O28 40.9(5) . .
O11 Co8 S12 83.34(14) . .
O12 Co8 S12 82.28(14) . .
O19 Co8 S12 100.94(15) . .
O18 Co8 S12 101.16(15) . .
O29 Co8 S12 154.3(4) . .
O28 Co8 S12 154.8(4) . .
O10 Co9 O9 93.00(19) . .
O10 Co9 O13 92.60(19) . .
O9 Co9 O13 173.2(2) . .
O10 Co9 O14 173.56(19) . .
O9 Co9 O14 92.75(19) . .
O13 Co9 O14 81.47(19) . .
O10 Co9 O30 98.6(4) . 3_666
O9 Co9 O30 97.7(4) . 3_666
O13 Co9 O30 77.6(4) . 3_666
O14 Co9 O30 77.8(5) . 3_666
O10 Co9 S10 84.57(13) . .
O9 Co9 S10 84.00(13) . .
O13 Co9 S10 100.43(14) . .
O14 Co9 S10 98.90(14) . .
O30 Co9 S10 176.3(4) 3_666 .
O17 Co10 O12 173.59(19) . .
O17 Co10 O9 91.26(19) . 3_666
O12 Co10 O9 93.77(19) . 3_666
O17 Co10 O21 81.90(18) . .
O12 Co10 O21 92.89(18) . .
O9 Co10 O21 172.70(19) 3_666 .
O17 Co10 O28 100.7(5) . .
O12 Co10 O28 74.6(5) . .
O9 Co10 O28 100.0(4) 3_666 .
O21 Co10 O28 78.9(4) . .
O17 Co10 S9 101.27(15) . 3_666
O12 Co10 S9 83.24(14) . 3_666
O9 Co10 S9 83.80(14) 3_666 3_666
O21 Co10 S9 99.97(14) . 3_666
O28 Co10 S9 157.6(4) . 3_666
O6 Co11 O16 91.70(18) . .
O6 Co11 O15 173.29(18) . .
O16 Co11 O15 81.79(18) . .
O6 Co11 O7 95.25(18) . 3_666
O16 Co11 O7 172.31(18) . 3_666
O15 Co11 O7 91.16(18) . 3_666
O6 Co11 O32 72.5(4) . .
O16 Co11 O32 78.4(3) . .
O15 Co11 O32 104.4(4) . .
O7 Co11 O32 100.5(3) 3_666 .
O6 Co11 S7 83.09(13) . .
O16 Co11 S7 101.12(15) . .
O15 Co11 S7 99.71(15) . .
O7 Co11 S7 83.04(13) 3_666 .
O32 Co11 S7 155.5(3) . .
O11 Co12 O10 95.10(18) 3_666 .
O11 Co12 O16 174.20(18) 3_666 .
O10 Co12 O16 90.10(19) . .
O11 Co12 O15 93.04(18) 3_666 .
O10 Co12 O15 170.6(2) . .
O16 Co12 O15 81.58(18) . .
O11 Co12 O29 72.2(5) 3_666 3_666
O10 Co12 O29 99.5(4) . 3_666
O16 Co12 O29 104.4(5) . 3_666
O15 Co12 O29 78.6(4) . 3_666
O11 Co12 O31 95.7(4) 3_666 .
O10 Co12 O31 100.4(4) . .
O16 Co12 O31 80.8(4) . .
O15 Co12 O31 74.1(4) . .
O29 Co12 O31 23.6(5) 3_666 .
O11 Co12 S11 83.70(14) 3_666 .
O10 Co12 S11 83.95(14) . .
O16 Co12 S11 99.45(15) . .
O15 Co12 S11 101.57(15) . .
O29 Co12 S11 155.9(4) 3_666 .
O31 Co12 S11 175.6(4) . .
O17 Co13 O22 94.17(18) . 3_666
O17 Co13 O14 93.16(18) . 3_666
O22 Co13 O14 91.04(18) 3_666 3_666
O17 Co13 O26 170.5(3) . 3_666
O22 Co13 O26 79.4(4) 3_666 3_666
O14 Co13 O26 80.1(3) 3_666 3_666
O17 Co13 O30 103.7(4) . .
O22 Co13 O30 158.1(4) 3_666 .
O14 Co13 O30 75.7(4) 3_666 .
O26 Co13 O30 81.2(5) 3_666 .
O13 Co14 O16 96.98(19) . .
O13 Co14 O20 94.93(18) . .
O16 Co14 O20 95.04(19) . .
O13 Co14 O32 173.2(4) . .
O16 Co14 O32 78.4(4) . .
O20 Co14 O32 80.6(4) . .
O13 Co14 O25 101.7(3) . .
O16 Co14 O25 159.5(3) . .
O20 Co14 O25 75.2(3) . .
O32 Co14 O25 82.2(5) . .
O23 Co15 O19 94.57(19) . .
O23 Co15 O15 95.13(18) . 3_666
O19 Co15 O15 93.42(19) . 3_666
O23 Co15 O31 159.7(4) . 3_666
O19 Co15 O31 104.0(5) . 3_666
O15 Co15 O31 75.8(4) 3_666 3_666
O23 Co15 O29 172.0(5) . .
O19 Co15 O29 79.6(5) . .
O15 Co15 O29 79.8(4) 3_666 .
O31 Co15 O29 24.5(5) 3_666 .
O23 Co15 O27 102.9(3) . .
O19 Co15 O27 75.1(3) . .
O15 Co15 O27 159.2(3) 3_666 .
O31 Co15 O27 90.0(5) 3_666 .
O29 Co15 O27 81.1(5) . .
O23 Co15 O33 72.8(3) . .
O19 Co15 O33 158.4(3) . .
O15 Co15 O33 104.9(4) 3_666 .
O31 Co15 O33 91.7(6) 3_666 .
O29 Co15 O33 114.4(6) . .
O27 Co15 O33 90.3(5) . .
O24 Co16 O21 92.60(17) . .
O24 Co16 O18 94.12(19) . .
O21 Co16 O18 91.96(18) . .
O24 Co16 O34 102.3(4) . .
O21 Co16 O34 76.4(4) . .
O18 Co16 O34 160.2(4) . .
O24 Co16 O28 170.3(4) . .
O21 Co16 O28 79.7(4) . .
O18 Co16 O28 80.4(5) . .
O34 Co16 O28 81.7(6) . .
C1 S1 C33 104.4(3) . .
C1 S1 Co6 94.5(2) . .
C33 S1 Co6 95.2(2) . .
C2 C1 C6 120.2(7) . .
C2 C1 S1 119.6(5) . .
C6 C1 S1 120.2(6) . .
O1 C2 C1 123.1(6) . .
O1 C2 C3 120.1(6) . .
C1 C2 C3 116.8(6) . .
C2 O1 Co4 120.2(4) . .
C2 O1 Co6 117.9(4) . .
Co4 O1 Co6 119.9(2) . .
C4 C3 C2 119.7(7) . .
C4 C3 S2 120.7(6) . .
C2 C3 S2 119.6(5) . .
C5 C4 C3 123.4(7) . .
C5 C4 H4 118.3 . .
C3 C4 H4 118.3 . .
C4 C5 C6 115.9(7) . .
C4 C5 C7 123.2(8) . .
C6 C5 C7 120.8(8) . .
C1 C6 C5 123.8(8) . .
C1 C6 H6 118.1 . .
C5 C6 H6 118.1 . .
C10 C7 C5 111.6(9) . .
C10 C7 C9A 48.0(15) . .
C5 C7 C9A 112.9(14) . .
C10 C7 C11A 66.0(15) . .
C5 C7 C11A 107.5(14) . .
C9A C7 C11A 110.9(14) . .
C10 C7 C9 113.5(11) . .
C5 C7 C9 108.1(9) . .
C11A C7 C9 141.0(14) . .
C10 C7 C8A 140.5(15) . .
C5 C7 C8A 107.0(14) . .
C9A C7 C8A 108.4(14) . .
C11A C7 C8A 110.1(13) . .
C10 C7 C8 107.6(10) . .
C5 C7 C8 111.3(9) . .
C9A C7 C8 135.2(14) . .
C9 C7 C8 104.5(10) . .
C7 C8 H8A 109.5 . .
C7 C8 H8B 109.4 . .
C7 C8 H8C 109.5 . .
C7 C9 H9A 109.4 . .
C7 C9 H9B 109.5 . .
C7 C9 H9C 109.5 . .
C7 C10 H10P 109.4 . .
C7 C10 H10Q 109.5 . .
C7 C10 H10R 109.5 . .
C7 C8A H8A1 109.4 . .
C7 C8A H8A2 109.5 . .
H8A1 C8A H8A2 109.5 . .
C7 C8A H8A3 109.5 . .
H8A1 C8A H8A3 109.5 . .
H8A2 C8A H8A3 109.5 . .
C7 C9A H9A1 109.5 . .
C7 C9A H9A2 109.4 . .
H9A1 C9A H9A2 109.5 . .
C7 C9A H9A3 109.5 . .
H9A1 C9A H9A3 109.5 . .
H9A2 C9A H9A3 109.5 . .
C7 C11A H11J 109.6 . .
C7 C11A H11K 109.4 . .
H11J C11A H11K 109.5 . .
C7 C11A H11L 109.4 . .
H11J C11A H11L 109.5 . .
H11K C11A H11L 109.5 . .
C11 S2 C3 103.1(3) . .
C11 S2 Co4 94.5(2) . .
C3 S2 Co4 95.3(2) . .
C16 C11 C12 119.9(6) . .
C16 C11 S2 118.8(5) . .
C12 C11 S2 121.2(5) . .
O2 C12 C13 122.4(6) . .
O2 C12 C11 119.3(5) . .
C13 C12 C11 118.3(5) . .
C12 O2 Co2 120.0(4) . .
C12 O2 Co4 120.6(4) . .
Co2 O2 Co4 119.06(19) . .
C12 C13 C14 120.2(6) . .
C12 C13 S3 119.6(5) . .
C14 C13 S3 120.1(5) . .
C13 C14 C15 123.0(7) . .
C13 C14 H14 118.5 . .
C15 C14 H14 118.5 . .
C16 C15 C14 116.5(6) . .
C16 C15 C17 120.7(8) . .
C14 C15 C17 122.5(7) . .
C15 C16 C11 122.1(7) . .
C15 C16 H16 119.0 . .
C11 C16 H16 119.0 . .
C20 C17 C19 112.0(13) . .
C20 C17 C18 102.5(12) . .
C19 C17 C18 111.4(15) . .
C20 C17 C15 109.6(11) . .
C19 C17 C15 112.3(8) . .
C18 C17 C15 108.7(10) . .
C17 C18 H18A 109.5 . .
C17 C18 H18B 109.5 . .
H18A C18 H18B 109.5 . .
C17 C18 H18C 109.5 . .
H18A C18 H18C 109.5 . .
H18B C18 H18C 109.5 . .
C17 C19 H19A 109.5 . .
C17 C19 H19B 109.5 . .
H19A C19 H19B 109.5 . .
C17 C19 H19C 109.4 . .
H19A C19 H19C 109.5 . .
H19B C19 H19C 109.5 . .
C17 C20 H20A 109.5 . .
C17 C20 H20B 109.5 . .
H20A C20 H20B 109.5 . .
C17 C20 H20C 109.5 . .
H20A C20 H20C 109.5 . .
H20B C20 H20C 109.5 . .
C13 S3 C21 103.5(3) . .
C13 S3 Co2 94.3(2) . .
C21 S3 Co2 94.5(2) . .
C22 C21 C26 122.4(7) . .
C22 C21 S3 118.6(5) . .
C26 C21 S3 118.9(5) . .
O3 C22 C21 122.6(6) . .
O3 C22 C23 120.3(5) . .
C21 C22 C23 117.1(6) . .
C22 O3 Co1 121.8(4) . .
C22 O3 Co2 120.6(4) . .
Co1 O3 Co2 115.1(2) . .
C24 C23 C22 120.9(6) . .
C24 C23 S4 119.7(6) . .
C22 C23 S4 119.4(5) . .
C23 C24 C25 121.8(7) . .
C23 C24 H24 119.1 . .
C25 C24 H24 119.1 . .
C26 C25 C24 116.7(6) . .
C26 C25 C27 123.4(7) . .
C24 C25 C27 119.8(7) . .
C25 C26 C21 121.1(6) . .
C25 C26 H26 119.4 . .
C21 C26 H26 119.5 . .
C29 C27 C25 110.7(7) . .
C29 C27 C28 110.9(9) . .
C25 C27 C28 108.4(7) . .
C29 C27 C30 107.2(8) . .
C25 C27 C30 112.4(7) . .
C28 C27 C30 107.4(8) . .
C27 C28 H28A 109.5 . .
C27 C28 H28B 109.5 . .
H28A C28 H28B 109.5 . .
C27 C28 H28C 109.5 . .
H28A C28 H28C 109.5 . .
H28B C28 H28C 109.5 . .
C27 C29 H29A 109.5 . .
C27 C29 H29B 109.5 . .
H29A C29 H29B 109.5 . .
C27 C29 H29C 109.5 . .
H29A C29 H29C 109.5 . .
H29B C29 H29C 109.5 . .
C27 C30 H30A 109.5 . .
C27 C30 H30B 109.5 . .
H30A C30 H30B 109.5 . .
C27 C30 H30C 109.5 . .
H30A C30 H30C 109.5 . .
H30B C30 H30C 109.5 . .
C31 S4 C23 103.9(3) . .
C31 S4 Co1 94.6(2) . .
C23 S4 Co1 94.7(2) . .
C36 C31 C32 120.9(8) . .
C36 C31 S4 119.8(6) . .
C32 C31 S4 119.2(6) . .
O4 C32 C33 121.9(6) . .
O4 C32 C31 121.7(6) . .
C33 C32 C31 116.3(7) . .
C32 O4 Co6 120.3(4) . .
C32 O4 Co1 120.4(4) . .
Co6 O4 Co1 118.9(2) . .
C34 C33 C32 121.4(7) . .
C34 C33 S1 119.9(6) . .
C32 C33 S1 118.7(5) . .
C35 C34 C33 121.5(8) . .
C35 C34 H34 119.3 . .
C33 C34 H34 119.3 . .
C34 C35 C36 118.6(8) . .
C34 C35 C37 121.4(9) . .
C36 C35 C37 119.8(9) . .
C31 C36 C35 121.3(8) . .
C31 C36 H36 119.4 . .
C35 C36 H36 119.4 . .
C38 C37 C40 115.1(11) . .
C38 C37 C35 108.3(10) . .
C40 C37 C35 110.6(9) . .
C38 C37 C39 108.3(11) . .
C40 C37 C39 108.0(11) . .
C35 C37 C39 106.1(10) . .
C37 C38 H38A 109.5 . .
C37 C38 H38B 109.5 . .
H38A C38 H38B 109.5 . .
C37 C38 H38C 109.5 . .
H38A C38 H38C 109.5 . .
H38B C38 H38C 109.5 . .
C37 C39 H39A 109.5 . .
C37 C39 H39B 109.5 . .
H39A C39 H39B 109.5 . .
C37 C39 H39C 109.5 . .
H39A C39 H39C 109.5 . .
H39B C39 H39C 109.5 . .
C37 C40 H40A 109.5 . .
C37 C40 H40B 109.5 . .
H40A C40 H40B 109.5 . .
C37 C40 H40C 109.5 . .
H40A C40 H40C 109.5 . .
H40B C40 H40C 109.5 . .
C73 S5 C41 103.3(3) 3_666 .
C73 S5 Co7 94.7(2) 3_666 .
C41 S5 Co7 94.3(2) . .
C46 C41 C42 122.4(6) . .
C46 C41 S5 118.4(5) . .
C42 C41 S5 119.1(5) . .
O5 C42 C41 122.5(5) . .
O5 C42 C43 120.2(5) . .
C41 C42 C43 117.2(6) . .
C42 O5 Co5 120.8(3) . .
C42 O5 Co7 118.5(3) . .
Co5 O5 Co7 116.81(19) . .
C42 C43 C44 120.2(6) . .
C42 C43 S6 120.2(5) . .
C44 C43 S6 119.6(5) . .
C45 C44 C43 121.9(6) . .
C45 C44 H44 119.0 . .
C43 C44 H44 119.0 . .
C44 C45 C46 117.3(6) . .
C44 C45 C47 120.7(7) . .
C46 C45 C47 121.9(7) . .
C41 C46 C45 120.7(7) . .
C41 C46 H46 119.6 . .
C45 C46 H46 119.6 . .
C50 C47 C48 109.5(12) . .
C50 C47 C49 102.1(11) . .
C48 C47 C49 112.6(12) . .
C50 C47 C45 114.3(7) . .
C48 C47 C45 109.2(8) . .
C49 C47 C45 108.9(10) . .
C47 C48 H48A 109.4 . .
C47 C48 H48B 109.5 . .
H48A C48 H48B 109.5 . .
C47 C48 H48C 109.5 . .
H48A C48 H48C 109.5 . .
H48B C48 H48C 109.5 . .
C47 C49 H49A 109.5 . .
C47 C49 H49B 109.5 . .
H49A C49 H49B 109.5 . .
C47 C49 H49C 109.5 . .
H49A C49 H49C 109.5 . .
H49B C49 H49C 109.5 . .
C47 C50 H50A 109.5 . .
C47 C50 H50B 109.5 . .
H50A C50 H50B 109.5 . .
C47 C50 H50C 109.5 . .
H50A C50 H50C 109.5 . .
H50B C50 H50C 109.5 . .
C43 S6 C51 103.1(3) . .
C43 S6 Co5 94.0(2) . .
C51 S6 Co5 94.1(2) . .
C52 C51 C56 120.9(7) . .
C52 C51 S6 119.8(5) . .
C56 C51 S6 119.3(5) . .
O6 C52 C53 121.9(6) . .
O6 C52 C51 121.2(6) . .
C53 C52 C51 116.9(6) . .
C52 O6 Co5 121.6(4) . .
C52 O6 Co11 121.2(4) . .
Co5 O6 Co11 117.2(2) . .
C54 C53 C52 122.2(6) . .
C54 C53 S7 118.7(6) . .
C52 C53 S7 119.1(5) . .
C53 C54 C55 121.5(7) . .
C53 C54 H54 119.2 . .
C55 C54 H54 119.2 . .
C56 C55 C54 116.2(7) . .
C56 C55 C57 123.8(8) . .
C54 C55 C57 119.7(8) . .
C55 C56 C51 122.1(7) . .
C55 C56 H56 119.0 . .
C51 C56 H56 119.0 . .
C60 C57 C58 108.4(9) . .
C60 C57 C59 110.7(11) . .
C58 C57 C59 103.3(10) . .
C60 C57 C55 112.4(8) . .
C58 C57 C55 112.6(9) . .
C59 C57 C55 109.1(8) . .
C57 C58 H58A 109.5 . .
C57 C58 H58B 109.5 . .
H58A C58 H58B 109.5 . .
C57 C58 H58C 109.5 . .
H58A C58 H58C 109.5 . .
H58B C58 H58C 109.5 . .
C57 C59 H59A 109.5 . .
C57 C59 H59B 109.5 . .
H59A C59 H59B 109.5 . .
C57 C59 H59C 109.5 . .
H59A C59 H59C 109.5 . .
H59B C59 H59C 109.5 . .
C57 C60 H60A 109.5 . .
C57 C60 H60B 109.5 . .
H60A C60 H60B 109.5 . .
C57 C60 H60C 109.5 . .
H60A C60 H60C 109.5 . .
H60B C60 H60C 109.5 . .
C61 S7 C53 101.5(3) 3_666 .
C61 S7 Co11 95.7(2) 3_666 .
C53 S7 Co11 94.6(2) . .
C66 C61 C62 120.6(7) . .
C66 C61 S7 121.2(6) . 3_666
C62 C61 S7 118.1(5) . 3_666
O7 C62 C63 122.2(6) . .
O7 C62 C61 122.4(6) . .
C63 C62 C61 115.3(7) . .
C62 O7 Co3 119.3(4) . .
C62 O7 Co11 119.6(4) . 3_666
Co3 O7 Co11 118.8(2) . 3_666
C64 C63 C62 122.2(7) . .
C64 C63 S8 119.1(6) . .
C62 C63 S8 118.7(5) . .
C65 C64 C63 121.1(8) . .
C65 C64 H64 119.4 . .
C63 C64 H64 119.4 . .
C64 C65 C66 116.9(8) . .
C64 C65 C67 121.5(9) . .
C66 C65 C67 121.4(8) . .
C61 C66 C65 123.6(7) . .
C61 C66 H66 118.2 . .
C65 C66 H66 118.2 . .
C70 C67 C68 115.7(12) . .
C70 C67 C69 106.7(17) . .
C68 C67 C69 111.0(13) . .
C70 C67 C65 108.5(11) . .
C68 C67 C65 110.0(10) . .
C69 C67 C65 104.4(10) . .
C67 C68 H68A 109.5 . .
C67 C68 H68B 109.5 . .
H68A C68 H68B 109.5 . .
C67 C68 H68C 109.5 . .
H68A C68 H68C 109.5 . .
H68B C68 H68C 109.5 . .
C67 C69 H69A 109.5 . .
C67 C69 H69B 109.5 . .
H69A C69 H69B 109.5 . .
C67 C69 H69C 109.5 . .
H69A C69 H69C 109.5 . .
H69B C69 H69C 109.5 . .
C67 C70 H70A 109.5 . .
C67 C70 H70B 109.5 . .
H70A C70 H70B 109.5 . .
C67 C70 H70C 109.5 . .
H70A C70 H70C 109.5 . .
H70B C70 H70C 109.5 . .
C71 S8 C63 102.5(3) . .
C71 S8 Co3 95.1(2) . .
C63 S8 Co3 95.0(2) . .
C76 C71 C72 119.9(7) . .
C76 C71 S8 120.9(6) . .
C72 C71 S8 119.3(5) . .
O8 C72 C73 122.4(6) . .
O8 C72 C71 121.2(6) . .
C73 C72 C71 116.3(6) . .
C72 O8 Co7 119.2(4) . 3_666
C72 O8 Co3 120.1(4) . .
Co7 O8 Co3 120.5(2) 3_666 .
C74 C73 C72 121.7(7) . .
C74 C73 S5 119.2(6) . 3_666
C72 C73 S5 119.1(5) . 3_666
C73 C74 C75 120.6(7) . .
C73 C74 H74 119.7 . .
C75 C74 H74 119.7 . .
C76 C75 C74 117.6(7) . .
C76 C75 C77 121.6(8) . .
C74 C75 C77 120.7(8) . .
C75 C76 C71 123.8(7) . .
C75 C76 H76 118.1 . .
C71 C76 H76 118.1 . .
C80A C77 C78 135.0(14) . .
C80A C77 C75 114.4(10) . .
C78 C77 C75 109.4(12) . .
C80A C77 C80 64.8(13) . .
C78 C77 C80 115.5(13) . .
C75 C77 C80 102.6(11) . .
C78 C77 C79 113.8(13) . .
C75 C77 C79 110.8(12) . .
C80 C77 C79 104.1(12) . .
C80A C77 C78A 111.9(11) . .
C75 C77 C78A 112.6(10) . .
C79 C77 C78A 135.9(13) . .
C80A C77 C79A 112.2(12) . .
C75 C77 C79A 103.0(10) . .
C80 C77 C79A 152.6(12) . .
C78A C77 C79A 101.5(10) . .
C77 C78 H78A 109.5 . .
C77 C78 H78B 109.5 . .
C77 C78 H78C 109.4 . .
C77 C79 H79A 109.5 . .
C77 C79 H79B 109.5 . .
C77 C79 H79C 109.5 . .
C77 C80 H80A 109.5 . .
C77 C80 H80B 109.5 . .
C77 C80 H80C 109.5 . .
C77 C78A H78D 109.5 . .
C77 C78A H78E 109.4 . .
H78D C78A H78E 109.5 . .
C77 C78A H78F 109.5 . .
H78D C78A H78F 109.5 . .
H78E C78A H78F 109.5 . .
C77 C79A H79D 109.5 . .
C77 C79A H79E 109.5 . .
H79D C79A H79E 109.5 . .
C77 C79A H79F 109.4 . .
H79D C79A H79F 109.5 . .
H79E C79A H79F 109.5 . .
C77 C80A H80D 109.5 . .
C77 C80A H80E 109.4 . .
H80D C80A H80E 109.5 . .
C77 C80A H80F 109.5 . .
H80D C80A H80F 109.5 . .
H80E C80A H80F 109.5 . .
C81 S9 C113 104.3(4) . 3_666
C81 S9 Co10 94.6(2) . 3_666
C113 S9 Co10 93.7(3) 3_666 3_666
C86 C81 C82 121.1(7) . .
C86 C81 S9 119.3(6) . .
C82 C81 S9 119.5(5) . .
O9 C82 C83 121.4(6) . .
O9 C82 C81 121.8(6) . .
C83 C82 C81 116.8(6) . .
C82 O9 Co9 119.1(4) . .
C82 O9 Co10 119.6(4) . 3_666
Co9 O9 Co10 119.1(2) . 3_666
C84 C83 C82 121.8(7) . .
C84 C83 S10 118.3(5) . .
C82 C83 S10 119.8(5) . .
C85 C84 C83 121.7(7) . .
C85 C84 H84 119.1 . .
C83 C84 H84 119.1 . .
C84 C85 C86 117.4(7) . .
C84 C85 C87 120.7(8) . .
C86 C85 C87 121.9(8) . .
C81 C86 C85 121.2(7) . .
C81 C86 H86 119.4 . .
C85 C86 H86 119.4 . .
C89 C87 C85 109.5(11) . .
C89 C87 C90A 54.2(12) . .
C85 C87 C90A 113.9(11) . .
C89 C87 C89A 135.3(13) . .
C85 C87 C89A 114.9(12) . .
C90A C87 C89A 109.1(12) . .
C89 C87 C88 112.2(11) . .
C85 C87 C88 109.3(9) . .
C90A C87 C88 136.8(12) . .
C89 C87 C90 110.6(11) . .
C85 C87 C90 107.3(11) . .
C88 C87 C90 107.9(11) . .
C85 C87 C88A 109.2(11) . .
C90A C87 C88A 103.2(12) . .
C89A C87 C88A 105.6(12) . .
C90 C87 C88A 143.4(12) . .
C87 C88 H88A 109.5 . .
C87 C88 H88B 109.5 . .
C87 C88 H88C 109.5 . .
C87 C89 H89A 109.5 . .
C87 C89 H89B 109.5 . .
C87 C89 H89C 109.5 . .
C87 C90 H90A 109.5 . .
C87 C90 H90B 109.5 . .
C87 C90 H90C 109.5 . .
C87 C88A H88D 109.5 . .
C87 C88A H88E 109.5 . .
H88D C88A H88E 109.5 . .
C87 C88A H88F 109.5 . .
H88D C88A H88F 109.5 . .
H88E C88A H88F 109.5 . .
C87 C89A H89D 109.5 . .
C87 C89A H89E 109.5 . .
H89D C89A H89E 109.5 . .
C87 C89A H89F 109.5 . .
H89D C89A H89F 109.5 . .
H89E C89A H89F 109.5 . .
C87 C90A H90D 109.5 . .
C87 C90A H90E 109.5 . .
H90D C90A H90E 109.5 . .
C87 C90A H90F 109.5 . .
H90D C90A H90F 109.5 . .
H90E C90A H90F 109.5 . .
C91 S10 C83 103.3(3) . .
C91 S10 Co9 94.3(2) . .
C83 S10 Co9 94.5(2) . .
C92 C91 C96 119.0(7) . .
C92 C91 S10 120.9(5) . .
C96 C91 S10 120.2(6) . .
O10 C92 C91 121.6(7) . .
O10 C92 C93 119.7(6) . .
C91 C92 C93 118.7(6) . .
C92 O10 Co9 118.5(4) . .
C92 O10 Co12 120.2(4) . .
Co9 O10 Co12 120.6(2) . .
C92 C93 C94 120.0(8) . .
C92 C93 S11 121.4(5) . .
C94 C93 S11 118.6(7) . .
C95 C94 C93 120.4(9) . .
C95 C94 H94 119.8 . .
C93 C94 H94 119.8 . .
C96 C95 C94 119.0(8) . .
C96 C95 C97 125.1(8) . .
C94 C95 C97 115.9(9) . .
C95 C96 C91 122.9(8) . .
C95 C96 H96 118.6 . .
C91 C96 H96 118.5 . .
C98A C97 C98 119.9(17) . .
C100 C97 C98 112.6(11) . .
C98A C97 C95 115.9(12) . .
C100 C97 C95 112.6(8) . .
C98 C97 C95 112.3(13) . .
C98A C97 C99A 112.3(12) . .
C100 C97 C99A 128.5(13) . .
C95 C97 C99A 106.5(13) . .
C100 C97 C99 106.0(9) . .
C98 C97 C99 108.6(12) . .
C95 C97 C99 104.1(11) . .
C98A C97 C10A 112.4(11) . .
C98 C97 C10A 89.1(13) . .
C95 C97 C10A 102.4(10) . .
C99A C97 C10A 106.4(11) . .
C99 C97 C10A 139.0(11) . .
C97 C98 H98A 109.5 . .
C97 C98 H98B 109.5 . .
C97 C98 H98C 109.5 . .
C97 C99 H99A 109.5 . .
C97 C99 H99B 109.5 . .
C97 C99 H99C 109.5 . .
C97 C100 H10A 109.5 . .
C97 C100 H10B 109.5 . .
C97 C100 H10C 109.5 . .
C97 C98A H98D 109.4 . .
C97 C98A H98E 109.5 . .
H98D C98A H98E 109.5 . .
C97 C98A H98F 109.5 . .
H98D C98A H98F 109.5 . .
H98E C98A H98F 109.5 . .
C97 C99A H99D 109.4 . .
C97 C99A H99E 109.5 . .
H99D C99A H99E 109.5 . .
C97 C99A H99F 109.5 . .
H99D C99A H99F 109.5 . .
H99E C99A H99F 109.5 . .
C97 C10A H10M 109.5 . .
C97 C10A H10N 109.5 . .
H10M C10A H10N 109.5 . .
C97 C10A H10O 109.5 . .
H10M C10A H10O 109.5 . .
H10N C10A H10O 109.5 . .
C93 S11 C101 101.9(4) . 3_666
C93 S11 Co12 94.6(2) . .
C101 S11 Co12 95.6(2) 3_666 .
C106 C101 C102 120.3(7) . .
C106 C101 S11 120.7(6) . 3_666
C102 C101 S11 119.1(6) . 3_666
O11 C102 C103 121.9(6) . .
O11 C102 C101 120.7(6) . .
C103 C102 C101 117.4(7) . .
C102 O11 Co12 120.5(4) . 3_666
C102 O11 Co8 120.5(4) . .
Co12 O11 Co8 118.2(2) 3_666 .
C104 C103 C102 121.6(7) . .
C104 C103 S12 119.4(6) . .
C102 C103 S12 119.0(6) . .
C103 C104 C105 122.0(8) . .
C103 C104 H104 119.0 . .
C105 C104 H104 119.0 . .
C104 C105 C106 116.9(8) . .
C104 C105 C107 125.6(9) . .
C106 C105 C107 117.0(9) . .
C101 C106 C105 121.9(8) . .
C101 C106 H106 119.0 . .
C105 C106 H106 119.0 . .
C105 C107 C110 112.8(10) . .
C105 C107 C109 115.1(9) . .
C110 C107 C109 114.9(11) . .
C105 C107 C108 111.3(12) . .
C110 C107 C108 96.2(9) . .
C109 C107 C108 104.5(11) . .
C107 C108 H10G 109.4 . .
C107 C108 H10H 109.4 . .
H10G C108 H10H 109.5 . .
C107 C108 H10I 109.6 . .
H10G C108 H10I 109.5 . .
H10H C108 H10I 109.5 . .
C107 C109 H10J 109.5 . .
C107 C109 H10K 109.5 . .
H10J C109 H10K 109.5 . .
C107 C109 H10L 109.5 . .
H10J C109 H10L 109.5 . .
H10K C109 H10L 109.5 . .
C107 C110 H11A 109.6 . .
C107 C110 H11B 109.4 . .
H11A C110 H11B 109.5 . .
C107 C110 H11C 109.5 . .
H11A C110 H11C 109.5 . .
H11B C110 H11C 109.5 . .
C111 S12 C103 104.3(4) . .
C111 S12 Co8 94.6(2) . .
C103 S12 Co8 95.0(2) . .
C116 C111 C112 120.5(7) . .
C116 C111 S12 120.1(6) . .
C112 C111 S12 119.4(5) . .
O12 C112 C113 121.1(6) . .
O12 C112 C111 121.6(6) . .
C113 C112 C111 117.3(7) . .
C112 O12 Co8 121.6(4) . .
C112 O12 Co10 121.3(4) . .
Co8 O12 Co10 115.8(2) . .
C112 C113 C114 121.6(7) . .
C112 C113 S9 120.2(6) . 3_666
C114 C113 S9 118.1(6) . 3_666
C115 C114 C113 121.4(8) . .
C115 C114 H114 119.3 . .
C113 C114 H114 119.3 . .
C114 C115 C116 116.0(8) . .
C114 C115 C117 125.0(10) . .
C116 C115 C117 118.5(10) . .
C111 C116 C115 123.2(8) . .
C111 C116 H116 118.4 . .
C115 C116 H116 118.4 . .
C119 C117 C115 110.7(12) . .
C119 C117 C120 116.7(13) . .
C115 C117 C120 110.6(12) . .
C119 C117 C118 104.7(12) . .
C115 C117 C118 112.4(13) . .
C120 C117 C118 101.3(10) . .
C117 C118 H11D 109.5 . .
C117 C118 H11E 109.5 . .
H11D C118 H11E 109.5 . .
C117 C118 H11F 109.5 . .
H11D C118 H11F 109.5 . .
H11E C118 H11F 109.5 . .
C117 C119 H11G 109.5 . .
C117 C119 H11H 109.5 . .
H11G C119 H11H 109.5 . .
C117 C119 H11I 109.5 . .
H11G C119 H11I 109.5 . .
H11H C119 H11I 109.5 . .
C117 C120 H12A 109.5 . .
C117 C120 H12B 109.5 . .
H12A C120 H12B 109.5 . .
C117 C120 H12C 109.5 . .
H12A C120 H12C 109.5 . .
H12B C120 H12C 109.5 . .
Co2 O13 Co9 98.6(2) . .
Co2 O13 Co14 110.8(2) . .
Co9 O13 Co14 107.5(2) . .
Co2 O14 Co9 97.7(2) . .
Co2 O14 Co13 105.6(2) . 3_666
Co9 O14 Co13 104.7(2) . 3_666
Co11 O15 Co12 97.84(19) . .
Co11 O15 Co15 107.8(2) . 3_666
Co12 O15 Co15 106.3(2) . 3_666
Co11 O16 Co12 98.3(2) . .
Co11 O16 Co14 106.5(2) . .
Co12 O16 Co14 108.3(2) . .
Co10 O17 Co7 97.93(19) . .
Co10 O17 Co13 111.0(2) . .
Co7 O17 Co13 109.6(2) . .
Co6 O18 Co8 98.1(2) . .
Co6 O18 Co16 106.8(2) . .
Co8 O18 Co16 107.3(2) . .
Co6 O19 Co8 98.0(2) . .
Co6 O19 Co15 105.9(2) . .
Co8 O19 Co15 108.1(2) . .
Co4 O20 Co5 97.7(2) . .
Co4 O20 Co14 105.7(2) . .
Co5 O20 Co14 106.5(2) . .
Co7 O21 Co10 97.53(18) . .
Co7 O21 Co16 105.4(2) . .
Co10 O21 Co16 106.0(2) . .
Co1 O22 Co3 97.99(19) . .
Co1 O22 Co13 106.5(2) . 3_666
Co3 O22 Co13 106.16(19) . 3_666
Co3 O23 Co1 98.1(2) . .
Co3 O23 Co15 107.7(2) . .
Co1 O23 Co15 110.8(2) . .
Co4 O24 Co5 97.28(19) . .
Co4 O24 Co16 108.2(2) . .
Co5 O24 Co16 108.9(2) . .
O26 C121 O25 124.5(9) . .
O26 C121 O27 126.8(10) . .
O25 C121 O27 107.0(9) . .
C121 O25 Co14 125.1(8) . .
C121 O25 Co4 114.6(8) . .
Co14 O25 Co4 95.8(4) . .
C121 O26 Co13 124.1(8) . 3_666
C121 O26 Co1 119.9(9) . .
Co13 O26 Co1 94.7(4) 3_666 .
C121 O26 Co2 119.2(8) . .
Co13 O26 Co2 94.4(4) 3_666 .
Co1 O26 Co2 98.2(5) . .
C121 O27 Co6 115.3(7) . .
C121 O27 Co15 120.7(7) . .
Co6 O27 Co15 93.9(5) . .
O28 C122 O29 83.2(11) . .
O28 C122 O31 124.9(12) . 3_666
O29 C122 O31 43.6(9) . 3_666
O28 C122 O30 130.9(12) . .
O29 C122 O30 136.9(11) . .
O31 C122 O30 102.7(11) 3_666 .
C122 O28 Co16 128.1(11) . .
O29 O28 Co16 125.7(10) . .
C122 O28 Co10 119.0(10) . .
O29 O28 Co10 136.4(11) . .
Co16 O28 Co10 95.3(6) . .
C122 O28 Co8 116.3(11) . .
O29 O28 Co8 68.6(9) . .
Co16 O28 Co8 94.5(6) . .
Co10 O28 Co8 96.9(6) . .
O31 O29 C122 70.7(16) 3_666 .
O31 O29 O28 117.1(19) 3_666 .
C122 O29 O28 48.1(8) . .
O31 O29 Co15 77.2(14) 3_666 .
C122 O29 Co15 127.2(12) . .
O28 O29 Co15 126.2(10) . .
O31 O29 Co12 79.0(14) 3_666 3_666
C122 O29 Co12 117.4(10) . 3_666
O28 O29 Co12 137.0(11) . 3_666
Co15 O29 Co12 95.4(6) . 3_666
O31 O29 Co8 171.3(18) 3_666 .
C122 O29 Co8 117.5(10) . .
O28 O29 Co8 70.5(8) . .
Co15 O29 Co8 95.0(6) . .
Co12 O29 Co8 98.4(7) 3_666 .
C122 O30 Co9 116.5(11) . 3_666
C122 O30 Co13 115.1(10) . .
Co9 O30 Co13 93.6(6) 3_666 .
O29 O31 C122 65.7(14) 3_666 3_666
O29 O31 Co15 78.3(14) 3_666 3_666
C122 O31 Co15 125.0(10) 3_666 3_666
O29 O31 Co12 77.4(15) 3_666 .
C122 O31 Co12 114.4(10) 3_666 .
Co15 O31 Co12 95.3(6) 3_666 .
O33 C123 O32 130.7(11) . 3_666
O33 C123 O34 104.0(10) . 3_666
O32 C123 O34 123.4(10) 3_666 3_666
C123 O32 Co14 127.7(9) 3_666 .
C123 O32 Co11 117.7(9) 3_666 .
Co14 O32 Co11 96.7(5) . .
C123 O32 Co5 115.3(9) 3_666 .
Co14 O32 Co5 94.3(5) . .
Co11 O32 Co5 99.6(5) . .
C123 O33 Co3 117.3(9) . .
C123 O33 Co15 115.1(8) . .
Co3 O33 Co15 94.0(5) . .
C123 O34 Co16 126.8(8) 3_666 .
C123 O34 Co7 115.4(9) 3_666 .
Co16 O34 Co7 96.1(5) . .
O35 S13 C125 105.7(7) . .
O35 S13 C124 102.7(7) . .
C125 S13 C124 95.6(9) . .
S13 C124 H12D 109.5 . .
S13 C124 H12E 109.5 . .
H12D C124 H12E 109.5 . .
S13 C124 H12F 109.5 . .
H12D C124 H12F 109.5 . .
H12E C124 H12F 109.5 . .
S13 C125 H12G 109.5 . .
S13 C125 H12H 109.5 . .
H12G C125 H12H 109.5 . .
S13 C125 H12I 109.5 . .
H12G C125 H12I 109.5 . .
H12H C125 H12I 109.5 . .
O36 S14 C127 106.5(11) . .
O36 S14 C126 107.2(9) . .
C127 S14 C126 109.8(13) . .
S14 C126 H12J 109.5 . .
S14 C126 H12K 109.5 . .
H12J C126 H12K 109.5 . .
S14 C126 H12L 109.5 . .
H12J C126 H12L 109.5 . .
H12K C126 H12L 109.5 . .
S14 C127 H12M 109.5 . .
S14 C127 H12N 109.5 . .
H12M C127 H12N 109.5 . .
S14 C127 H12O 109.5 . .
H12M C127 H12O 109.5 . .
H12N C127 H12O 109.5 . .
C130 N1 C129 124.9(18) . .
C130 N1 C128 119.8(18) . .
C129 N1 C128 115.3(13) . .
N1 C128 H12P 109.5 . .
N1 C128 H12Q 109.5 . .
H12P C128 H12Q 109.5 . .
N1 C128 H12R 109.5 . .
H12P C128 H12R 109.5 . .
H12Q C128 H12R 109.5 . .
N1 C129 H12S 109.5 . .
N1 C129 H12T 109.5 . .
H12S C129 H12T 109.5 . .
N1 C129 H12U 109.5 . .
H12S C129 H12U 109.5 . .
H12T C129 H12U 109.5 . .
N1 C130 O37 129(2) . .
N1 C130 H130 115.3 . .
C133 N2 C131 132.3(15) . .
C133 N2 C132 118.3(16) . .
C131 N2 C132 108.0(16) . .
N2 C131 H13A 109.5 . .
N2 C131 H13B 109.5 . .
H13A C131 H13B 109.5 . .
N2 C131 H13C 109.5 . .
H13A C131 H13C 109.5 . .
H13B C131 H13C 109.5 . .
N2 C132 H13D 109.5 . .
N2 C132 H13E 109.4 . .
H13D C132 H13E 109.5 . .
N2 C132 H13F 109.5 . .
H13D C132 H13F 109.5 . .
H13E C132 H13F 109.5 . .
O38 C133 N2 117.8(18) . .
O38 C133 H133 121.1 . .
N2 C133 H133 121.1 . .
C136 N3 C134 142.6(18) . .
C136 N3 C135 110.0(14) . .
C134 N3 C135 106.8(13) . .
N3 C134 H13G 109.5 . .
N3 C134 H13H 109.5 . .
H13G C134 H13H 109.5 . .
N3 C134 H13I 109.5 . .
H13G C134 H13I 109.5 . .
H13H C134 H13I 109.5 . .
N3 C135 H13J 109.5 . .
N3 C135 H13K 109.5 . .
H13J C135 H13K 109.5 . .
N3 C135 H13L 109.5 . .
H13J C135 H13L 109.5 . .
H13K C135 H13L 109.5 . .
N3 C136 O39 141(3) . .
N3 C136 H136 109.7 . .
O39 C136 H136 109.7 . .

loop_
_geom_bond_atom_site_label_1
_geom_bond_atom_site_label_2
_geom_bond_distance
_geom_bond_site_symmetry_2
Co1 O3 2.033(4) .
Co1 O4 2.034(4) .
Co1 O22 2.039(5) .
Co1 O23 2.044(4) .
Co1 O26 2.266(13) .
Co1 S4 2.4648(18) .
Co2 O2 2.022(4) .
Co2 O3 2.035(4) .
Co2 O13 2.042(5) .
Co2 O14 2.054(5) .
Co2 O26 2.274(11) .
Co2 S3 2.4816(17) .
Co3 O8 2.023(4) .
Co3 O7 2.039(4) .
Co3 O23 2.043(5) .
Co3 O22 2.052(4) .
Co3 O33 2.205(13) .
Co3 S8 2.4453(19) .
Co4 O2 2.037(4) .
Co4 O24 2.042(4) .
Co4 O20 2.044(5) .
Co4 O1 2.054(5) .
Co4 O25 2.215(11) .
Co4 S2 2.4432(17) .
Co5 O6 2.021(4) .
Co5 O5 2.027(4) .
Co5 O20 2.051(4) .
Co5 O24 2.065(5) .
Co5 O32 2.306(13) .
Co5 S6 2.4786(17) .
Co6 O4 2.033(4) .
Co6 O18 2.044(4) .
Co6 O19 2.054(4) .
Co6 O1 2.061(4) .
Co6 O27 2.233(13) .
Co6 S1 2.450(2) .
Co7 O8 2.022(4) 3_666
Co7 O21 2.043(5) .
Co7 O17 2.053(4) .
Co7 O5 2.053(4) .
Co7 O34 2.240(13) .
Co7 S5 2.4543(18) .
Co8 O11 2.027(4) .
Co8 O12 2.034(4) .
Co8 O19 2.055(5) .
Co8 O18 2.062(5) .
Co8 O29 2.320(17) .
Co8 O28 2.348(17) .
Co8 S12 2.479(2) .
Co9 O10 2.033(5) .
Co9 O9 2.041(5) .
Co9 O13 2.043(5) .
Co9 O14 2.059(5) .
Co9 O30 2.221(16) 3_666
Co9 S10 2.4373(18) .
Co10 O17 2.031(5) .
Co10 O12 2.036(5) .
Co10 O9 2.041(4) 3_666
Co10 O21 2.054(4) .
Co10 O28 2.260(16) .
Co10 S9 2.461(2) 3_666
Co11 O6 2.028(4) .
Co11 O16 2.047(5) .
Co11 O15 2.051(5) .
Co11 O7 2.054(4) 3_666
Co11 O32 2.217(15) .
Co11 S7 2.470(2) .
Co12 O11 2.023(5) 3_666
Co12 O10 2.042(5) .
Co12 O16 2.048(5) .
Co12 O15 2.059(4) .
Co12 O29 2.273(16) 3_666
Co12 O31 2.286(17) .
Co12 S11 2.444(2) .
Co13 O17 2.069(5) .
Co13 O22 2.081(5) 3_666
Co13 O14 2.090(5) 3_666
Co13 O26 2.224(12) 3_666
Co13 O30 2.285(16) .
Co14 O13 2.062(4) .
Co14 O16 2.069(5) .
Co14 O20 2.071(5) .
Co14 O32 2.198(12) .
Co14 O25 2.207(13) .
Co15 O23 2.057(5) .
Co15 O19 2.067(5) .
Co15 O15 2.078(5) 3_666
Co15 O31 2.193(15) 3_666
Co15 O29 2.203(16) .
Co15 O27 2.270(12) .
Co15 O33 2.322(14) .
Co16 O24 2.077(4) .
Co16 O21 2.079(4) .
Co16 O18 2.091(5) .
Co16 O34 2.168(14) .
Co16 O28 2.206(15) .
S1 C1 1.785(7) .
S1 C33 1.785(7) .
C1 C2 1.378(10) .
C1 C6 1.382(10) .
C2 O1 1.344(8) .
C2 C3 1.438(9) .
C3 C4 1.391(10) .
C3 S2 1.774(8) .
C4 C5 1.350(11) .
C4 H4 0.9500 .
C5 C6 1.387(11) .
C5 C7 1.513(11) .
C6 H6 0.9500 .
C7 C10 1.512(14) .
C7 C9A 1.536(17) .
C7 C11A 1.550(16) .
C7 C9 1.557(14) .
C7 C8A 1.566(17) .
C7 C8 1.602(13) .
C8 H8A 0.9800 .
C8 H8B 0.9800 .
C8 H8C 0.9800 .
C9 H9A 0.9800 .
C9 H9B 0.9800 .
C9 H9C 0.9800 .
C10 H10P 0.9800 .
C10 H10Q 0.9800 .
C10 H10R 0.9800 .
C8A H8A1 0.9800 .
C8A H8A2 0.9800 .
C8A H8A3 0.9800 .
C9A H9A1 0.9800 .
C9A H9A2 0.9800 .
C9A H9A3 0.9800 .
C11A H11J 0.9800 .
C11A H11K 0.9800 .
C11A H11L 0.9800 .
S2 C11 1.774(6) .
C11 C16 1.399(8) .
C11 C12 1.419(9) .
C12 O2 1.353(7) .
C12 C13 1.381(9) .
C13 C14 1.386(9) .
C13 S3 1.780(7) .
C14 C15 1.399(11) .
C14 H14 0.9500 .
C15 C16 1.382(10) .
C15 C17 1.553(10) .
C16 H16 0.9500 .
C17 C20 1.406(17) .
C17 C19 1.446(16) .
C17 C18 1.51(2) .
C18 H18A 0.9800 .
C18 H18B 0.9800 .
C18 H18C 0.9800 .
C19 H19A 0.9800 .
C19 H19B 0.9800 .
C19 H19C 0.9800 .
C20 H20A 0.9800 .
C20 H20B 0.9800 .
C20 H20C 0.9800 .
S3 C21 1.794(7) .
C21 C22 1.376(9) .
C21 C26 1.405(9) .
C22 O3 1.333(7) .
C22 C23 1.407(10) .
C23 C24 1.396(9) .
C23 S4 1.785(7) .
C24 C25 1.408(11) .
C24 H24 0.9500 .
C25 C26 1.392(11) .
C25 C27 1.516(9) .
C26 H26 0.9500 .
C27 C29 1.510(11) .
C27 C28 1.547(11) .
C27 C30 1.550(11) .
C28 H28A 0.9800 .
C28 H28B 0.9800 .
C28 H28C 0.9800 .
C29 H29A 0.9800 .
C29 H29B 0.9800 .
C29 H29C 0.9800 .
C30 H30A 0.9800 .
C30 H30B 0.9800 .
C30 H30C 0.9800 .
S4 C31 1.785(8) .
C31 C36 1.389(10) .
C31 C32 1.422(9) .
C32 O4 1.333(8) .
C32 C33 1.415(10) .
C33 C34 1.384(10) .
C34 C35 1.375(12) .
C34 H34 0.9500 .
C35 C36 1.390(13) .
C35 C37 1.557(12) .
C36 H36 0.9500 .
C37 C38 1.489(11) .
C37 C40 1.539(11) .
C37 C39 1.568(11) .
C38 H38A 0.9800 .
C38 H38B 0.9800 .
C38 H38C 0.9800 .
C39 H39A 0.9800 .
C39 H39B 0.9800 .
C39 H39C 0.9800 .
C40 H40A 0.9800 .
C40 H40B 0.9800 .
C40 H40C 0.9800 .
S5 C73 1.777(7) 3_666
S5 C41 1.799(6) .
C41 C46 1.378(9) .
C41 C42 1.388(9) .
C42 O5 1.344(7) .
C42 C43 1.404(8) .
C43 C44 1.406(9) .
C43 S6 1.773(6) .
C44 C45 1.380(10) .
C44 H44 0.9500 .
C45 C46 1.409(9) .
C45 C47 1.531(10) .
C46 H46 0.9500 .
C47 C50 1.480(14) .
C47 C48 1.483(16) .
C47 C49 1.505(19) .
C48 H48A 0.9800 .
C48 H48B 0.9800 .
C48 H48C 0.9800 .
C49 H49A 0.9800 .
C49 H49B 0.9800 .
C49 H49C 0.9800 .
C50 H50A 0.9800 .
C50 H50B 0.9800 .
C50 H50C 0.9800 .
S6 C51 1.788(7) .
C51 C52 1.391(9) .
C51 C56 1.408(9) .
C52 O6 1.335(7) .
C52 C53 1.389(9) .
C53 C54 1.363(10) .
C53 S7 1.799(7) .
C54 C55 1.423(11) .
C54 H54 0.9500 .
C55 C56 1.367(11) .
C55 C57 1.542(10) .
C56 H56 0.9500 .
C57 C60 1.447(14) .
C57 C58 1.499(14) .
C57 C59 1.523(15) .
C58 H58A 0.9800 .
C58 H58B 0.9800 .
C58 H58C 0.9800 .
C59 H59A 0.9800 .
C59 H59B 0.9800 .
C59 H59C 0.9800 .
C60 H60A 0.9800 .
C60 H60B 0.9800 .
C60 H60C 0.9800 .
S7 C61 1.783(7) 3_666
C61 C66 1.347(11) .
C61 C62 1.422(9) .
C61 S7 1.783(7) 3_666
C62 O7 1.346(8) .
C62 C63 1.396(9) .
O7 Co11 2.054(4) 3_666
C63 C64 1.385(10) .
C63 S8 1.793(7) .
C64 C65 1.366(11) .
C64 H64 0.9500 .
C65 C66 1.379(12) .
C65 C67 1.583(13) .
C66 H66 0.9500 .
C67 C70 1.489(14) .
C67 C68 1.510(14) .
C67 C69 1.555(16) .
C68 H68A 0.9800 .
C68 H68B 0.9800 .
C68 H68C 0.9800 .
C69 H69A 0.9800 .
C69 H69B 0.9800 .
C69 H69C 0.9800 .
C70 H70A 0.9800 .
C70 H70B 0.9800 .
C70 H70C 0.9800 .
S8 C71 1.775(7) .
C71 C76 1.393(9) .
C71 C72 1.424(9) .
C72 O8 1.350(8) .
C72 C73 1.411(9) .
O8 Co7 2.022(4) 3_666
C73 C74 1.398(9) .
C73 S5 1.777(7) 3_666
C74 C75 1.407(11) .
C74 H74 0.9500 .
C75 C76 1.350(11) .
C75 C77 1.515(11) .
C76 H76 0.9500 .
C77 C80A 1.472(14) .
C77 C78 1.483(15) .
C77 C80 1.559(16) .
C77 C79 1.565(16) .
C77 C78A 1.576(14) .
C77 C79A 1.612(14) .
C78 H78A 0.9800 .
C78 H78B 0.9800 .
C78 H78C 0.9800 .
C79 H79A 0.9800 .
C79 H79B 0.9800 .
C79 H79C 0.9800 .
C80 H80A 0.9800 .
C80 H80B 0.9800 .
C80 H80C 0.9800 .
C78A H78D 0.9800 .
C78A H78E 0.9800 .
C78A H78F 0.9800 .
C79A H79D 0.9800 .
C79A H79E 0.9800 .
C79A H79F 0.9800 .
C80A H80D 0.9800 .
C80A H80E 0.9800 .
C80A H80F 0.9800 .
S9 C81 1.782(7) .
S9 C113 1.804(8) 3_666
S9 Co10 2.461(2) 3_666
C81 C86 1.403(10) .
C81 C82 1.410(10) .
C82 O9 1.340(8) .
C82 C83 1.401(9) .
O9 Co10 2.041(4) 3_666
C83 C84 1.390(10) .
C83 S10 1.778(7) .
C84 C85 1.389(11) .
C84 H84 0.9500 .
C85 C86 1.404(11) .
C85 C87 1.505(11) .
C86 H86 0.9500 .
C87 C89 1.498(14) .
C87 C90A 1.551(15) .
C87 C89A 1.552(16) .
C87 C88 1.558(14) .
C87 C90 1.566(15) .
C87 C88A 1.604(16) .
C88 H88A 0.9800 .
C88 H88B 0.9800 .
C88 H88C 0.9800 .
C89 H89A 0.9800 .
C89 H89B 0.9800 .
C89 H89C 0.9800 .
C90 H90A 0.9800 .
C90 H90B 0.9800 .
C90 H90C 0.9800 .
C88A H88D 0.9800 .
C88A H88E 0.9800 .
C88A H88F 0.9800 .
C89A H89D 0.9800 .
C89A H89E 0.9800 .
C89A H89F 0.9800 .
C90A H90D 0.9800 .
C90A H90E 0.9800 .
C90A H90F 0.9800 .
S10 C91 1.770(8) .
C91 C92 1.379(9) .
C91 C96 1.439(10) .
C92 O10 1.363(8) .
C92 C93 1.397(10) .
C93 C94 1.441(10) .
C93 S11 1.775(8) .
C94 C95 1.371(14) .
C94 H94 0.9500 .
C95 C96 1.334(13) .
C95 C97 1.551(11) .
C96 H96 0.9500 .
C97 C98A 1.502(14) .
C97 C100 1.534(12) .
C97 C98 1.534(14) .
C97 C99A 1.562(14) .
C97 C99 1.578(15) .
C97 C10A 1.582(14) .
C98 H98A 0.9800 .
C98 H98B 0.9800 .
C98 H98C 0.9800 .
C99 H99A 0.9800 .
C99 H99B 0.9800 .
C99 H99C 0.9800 .
C100 H10A 0.9800 .
C100 H10B 0.9800 .
C100 H10C 0.9800 .
C98A H98D 0.9800 .
C98A H98E 0.9800 .
C98A H98F 0.9800 .
C99A H99D 0.9800 .
C99A H99E 0.9800 .
C99A H99F 0.9800 .
C10A H10M 0.9800 .
C10A H10N 0.9800 .
C10A H10O 0.9800 .
S11 C101 1.783(8) 3_666
C101 C106 1.375(11) .
C101 C102 1.407(9) .
C101 S11 1.783(8) 3_666
C102 O11 1.368(8) .
C102 C103 1.394(10) .
O11 Co12 2.023(4) 3_666
C103 C104 1.369(10) .
C103 S12 1.794(7) .
C104 C105 1.378(12) .
C104 H104 0.9500 .
C105 C106 1.408(13) .
C105 C107 1.476(14) .
C106 H106 0.9500 .
C108 H10G 0.9800 .
C108 H10H 0.9800 .
C108 H10I 0.9800 .
C109 H10J 0.9800 .
C109 H10K 0.9800 .
C109 H10L 0.9800 .
C110 H11A 0.9800 .
C110 H11B 0.9800 .
C110 H11C 0.9800 .
S12 C111 1.778(7) .
C111 C116 1.370(10) .
C111 C112 1.395(10) .
C112 O12 1.318(8) .
C112 C113 1.386(10) .
C113 C114 1.399(11) .
C113 S9 1.804(8) 3_666
C114 C115 1.381(12) .
C114 H114 0.9500 .
C115 C116 1.402(12) .
C115 C117 1.523(13) .
C116 H116 0.9500 .
C117 C119 1.457(14) .
C117 C120 1.529(15) .
C117 C118 1.662(16) .
C118 H11D 0.9800 .
C118 H11E 0.9800 .
C118 H11F 0.9800 .
C119 H11G 0.9800 .
C119 H11H 0.9800 .
C119 H11I 0.9800 .
C120 H12A 0.9800 .
C120 H12B 0.9800 .
C120 H12C 0.9800 .
O14 Co13 2.091(5) 3_666
O15 Co15 2.078(5) 3_666
O22 Co13 2.081(5) 3_666
C121 O26 1.225(13) .
C121 O25 1.286(13) .
C121 O27 1.307(13) .
O26 Co13 2.224(12) 3_666
C122 O28 1.223(16) .
C122 O29 1.235(18) .
C122 O31 1.279(17) 3_666
C122 O30 1.281(16) .
O28 O29 1.63(2) .
O29 O31 0.93(2) 3_666
O29 Co12 2.273(16) 3_666
O30 Co9 2.222(16) 3_666
O31 O29 0.93(2) 3_666
O31 C122 1.279(17) 3_666
O31 Co15 2.193(15) 3_666
C123 O33 1.248(14) .
C123 O32 1.289(14) 3_666
C123 O34 1.308(16) 3_666
O32 C123 1.289(14) 3_666
O34 C123 1.308(16) 3_666
S13 O35 1.487(7) .
S13 C125 1.736(12) .
S13 C124 1.744(13) .
C124 H12D 0.9800 .
C124 H12E 0.9800 .
C124 H12F 0.9800 .
C125 H12G 0.9800 .
C125 H12H 0.9800 .
C125 H12I 0.9800 .
S14 O36 1.503(8) .
S14 C127 1.69(2) .
S14 C126 1.708(15) .
C126 H12J 0.9800 .
C126 H12K 0.9800 .
C126 H12L 0.9800 .
C127 H12M 0.9800 .
C127 H12N 0.9800 .
C127 H12O 0.9800 .
N1 C130 1.17(5) .
N1 C129 1.366(19) .
N1 C128 1.390(15) .
C128 H12P 0.9800 .
C128 H12Q 0.9800 .
C128 H12R 0.9800 .
C129 H12S 0.9800 .
C129 H12T 0.9800 .
C129 H12U 0.9800 .
C130 O37 1.37(4) .
C130 H130 0.9500 .
N2 C133 1.454(18) .
N2 C131 1.513(15) .
N2 C132 1.550(15) .
C131 H13A 0.9800 .
C131 H13B 0.9800 .
C131 H13C 0.9800 .
C132 H13D 0.9800 .
C132 H13E 0.9800 .
C132 H13F 0.9800 .
C133 O38 1.216(17) .
C133 H133 0.9500 .
N3 C136 1.10(2) .
N3 C134 1.407(12) .
N3 C135 1.532(17) .
C134 H13G 0.9800 .
C134 H13H 0.9800 .
C134 H13I 0.9800 .
C135 H13J 0.9800 .
C135 H13K 0.9800 .
C135 H13L 0.9800 .
C136 O39 1.318(17) .
C136 H136 0.9500 .

loop_
_platon_squeeze_void_nr
_platon_squeeze_void_average_x
_platon_squeeze_void_average_y
_platon_squeeze_void_average_z
_platon_squeeze_void_volume
_platon_squeeze_void_count_electrons
1 0.445 0.000 -0.055 8793.2 392.6
2 0.825 0.128 0.300 11.5 2.7
3 0.325 0.372 0.800 11.5 1.2
4 0.675 0.628 0.200 11.5 -0.3
5 0.175 0.872 0.700 11.6 -1.0
